data_1569385
loop_
_publ_author_name
'L&#xf6;we, Pawel'
'W&#xfc;nsche, Marius A'
'Purtscher, Felix R. S.'
'Gamper, Jakob'
'Hofer, Thomas S.'
'Wilm, Lukas F. B.'
'R&#xf6;thel, Maike B'
'Dielmann, Fabian'

_publ_section_title
;
 Terminal methylene phosphonium ions: precursors for transient
 monosubstituted phosphinocarbenes.
;
_journal_issue 29
_journal_name_full 'Chemical science'
_journal_page_first 7928
_journal_page_last 7935
_journal_paper_doi 10.1039/d3sc02899b
_journal_volume 14
_journal_year 2023
_chemical_formula_moiety 'C55 H75 N6 P'
_chemical_formula_sum 'C55 H75 N6 P'
_chemical_formula_weight 851.18
_space_group_crystal_system orthorhombic
_space_group_IT_number 29
_space_group_name_Hall 'P 2c -2ac'
_space_group_name_H-M_alt 'P c a 21'
_atom_sites_solution_hydrogens geom
_atom_sites_solution_primary dual
_audit_creation_date 2022-06-02
_audit_creation_method
;
Olex2 1.5-alpha
(compiled 2022.04.07 svn.rca3783a0 for OlexSys, GUI svn.r6498)
;
_audit_update_record
;
2023-02-23 deposited with the CCDC.	2023-06-29 downloaded from the CCDC.
;
_cell_angle_alpha 90
_cell_angle_beta 90
_cell_angle_gamma 90
_cell_formula_units_Z 8
_cell_length_a 27.9781(6)
_cell_length_b 12.6688(3)
_cell_length_c 28.6912(6)
_cell_measurement_reflns_used 9971
_cell_measurement_temperature 100(2)
_cell_measurement_theta_max 25.605
_cell_measurement_theta_min 2.282
_cell_volume 10169.6(4)
_computing_cell_refinement 'Bruker SAINT'
_computing_data_collection 'Bruker APEX2'
_computing_data_reduction 'Bruker SAINT'
_computing_molecular_graphics 'Olex2 1.5-alpha (Dolomanov et al., 2009)'
_computing_publication_material 'Olex2 1.5-alpha (Dolomanov et al., 2009)'
_computing_structure_refinement 'SHELXL 2018/3 (Sheldrick, 2015)'
_computing_structure_solution 'SHELXT  (Sheldrick, 2015)'
_diffrn_ambient_temperature 100.00
_diffrn_measured_fraction_theta_full 1.000
_diffrn_measured_fraction_theta_max 0.998
_diffrn_measurement_device_type 'Bruker APEX-II CCD'
_diffrn_measurement_method '\f and \w scans'
_diffrn_radiation_type MoK\a
_diffrn_radiation_wavelength 0.71073
_diffrn_reflns_av_R_equivalents 0.0487
_diffrn_reflns_av_unetI/netI 0.0386
_diffrn_reflns_Laue_measured_fraction_full 1.000
_diffrn_reflns_Laue_measured_fraction_max 0.998
_diffrn_reflns_limit_h_max 34
_diffrn_reflns_limit_h_min -33
_diffrn_reflns_limit_k_max 15
_diffrn_reflns_limit_k_min -15
_diffrn_reflns_limit_l_max 34
_diffrn_reflns_limit_l_min -34
_diffrn_reflns_number 92278
_diffrn_reflns_point_group_measured_fraction_full 0.999
_diffrn_reflns_point_group_measured_fraction_max 0.997
_diffrn_reflns_theta_full 25.242
_diffrn_reflns_theta_max 25.695
_diffrn_reflns_theta_min 1.456
_exptl_absorpt_coefficient_mu 0.095
_exptl_absorpt_correction_T_max 1.0000
_exptl_absorpt_correction_T_min 0.8418
_exptl_absorpt_correction_type multi-scan
_exptl_absorpt_process_details
;
SADABS-2016/2 (Bruker,2016/2) was used for absorption correction.
wR2(int) was 0.1497 before and 0.0557 after correction.
The Ratio of minimum to maximum transmission is 0.8418.
The \l/2 correction factor is Not present.
;
_exptl_crystal_colour colourless
_exptl_crystal_colour_primary colourless
_exptl_crystal_density_diffrn 1.112
_exptl_crystal_description needle
_exptl_crystal_F_000 3696
_exptl_crystal_size_max 0.43
_exptl_crystal_size_mid 0.16
_exptl_crystal_size_min 0.15
_refine_diff_density_max 0.807
_refine_diff_density_min -0.367
_refine_diff_density_rms 0.064
_refine_ls_abs_structure_details
;
 Refined as an inversion twin.
;
_refine_ls_abs_structure_Flack 0.38(13)
_refine_ls_extinction_method none
_refine_ls_goodness_of_fit_ref 1.085
_refine_ls_hydrogen_treatment constr
_refine_ls_matrix_type full
_refine_ls_number_parameters 1252
_refine_ls_number_reflns 19296
_refine_ls_number_restraints 38
_refine_ls_restrained_S_all 1.085
_refine_ls_R_factor_all 0.0748
_refine_ls_R_factor_gt 0.0641
_refine_ls_shift/su_max 0.000
_refine_ls_shift/su_mean 0.000
_refine_ls_structure_factor_coef Fsqd
_refine_ls_weighting_details 'w=1/[\s^2^(Fo^2^)+(0.0840P)^2^+8.5056P] where P=(Fo^2^+2Fc^2^)/3'
_refine_ls_weighting_scheme calc
_refine_ls_wR_factor_gt 0.1602
_refine_ls_wR_factor_ref 0.1679
_reflns_Friedel_coverage 0.955
_reflns_Friedel_fraction_full 0.999
_reflns_Friedel_fraction_max 0.996
_reflns_number_gt 17442
_reflns_number_total 19296
_reflns_threshold_expression 'I > 2\s(I)'
_cod_data_source_file d3sc02899b2.cif
_cod_data_source_block pca21
_cod_depositor_comments 'Adding full bibliography for 1569380--1569388.cif.'
_cod_database_code 1569385
_shelx_shelxl_version_number 2018/3
_shelx_space_group_comment
;
The symmetry employed for this shelxl refinement is uniquely defined
by the following loop, which should always be used as a source of
symmetry information in preference to the above space-group names.
They are only intended as comments.
;
_olex2_refinement_description
;
1. Twinned data refinement
 Scales: 0.62(13)
 0.38(13)
2. Fixed Uiso
 At 1.2 times of:
  All C(H) groups, All C(H,H) groups
 At 1.5 times of:
  All C(H,H,H) groups
3. Restrained distances
 C107-C103 \\sim C17A-C103
 with sigma of 0.02
4. Uiso/Uaniso restraints and constraints
N7 \\sim N7A \\sim C56: within 1.9A with sigma of 0.01 and sigma for terminal
atoms of 0.02 within 1.9A
C107 \\sim C17A \\sim C103: within 1.9A with sigma of 0.01 and sigma for
terminal atoms of 0.02 within 1.9A
5. Others
 Sof(P2A)=Sof(N7A)=Sof(N10A)=Sof(C11A)=Sof(H11A)=Sof(H11B)=Sof(H11C)=1-FVAR(1)
 Sof(P2)=Sof(N7)=Sof(N10)=Sof(C110)=Sof(H11D)=Sof(H11E)=Sof(H11F)=FVAR(1)
 Sof(C17A)=Sof(H17A)=Sof(C18A)=Sof(H18A)=Sof(H18B)=Sof(H18C)=Sof(C19A)=
 Sof(H19A)=Sof(H19B)=Sof(H19C)=1-FVAR(2)
 Sof(C107)=Sof(H107)=Sof(C108)=Sof(H10G)=Sof(H10H)=Sof(H10I)=Sof(C109)=
 Sof(H10J)=Sof(H10K)=Sof(H10L)=FVAR(2)
 Sof(H77A)=Sof(C78)=Sof(H78A)=Sof(H78B)=Sof(H78C)=Sof(C79)=Sof(H79A)=Sof(H79B)=
 Sof(H79C)=1-FVAR(3)
 Sof(H77)=Sof(C78A)=Sof(H78D)=Sof(H78E)=Sof(H78F)=Sof(C79A)=Sof(H79D)=
 Sof(H79E)=Sof(H79F)=FVAR(3)
 Sof(H37A)=Sof(C39A)=Sof(H39D)=Sof(H39E)=Sof(H39F)=1-FVAR(4)
 Sof(H37)=Sof(C39)=Sof(H39A)=Sof(H39B)=Sof(H39C)=FVAR(4)
6.a Ternary CH refined with riding coordinates:
 C17A(H17A), C65(H65), C68(H68), C77(H77), C77(H77A), C80(H80), C92(H92),
 C95(H95), C104(H104), C107(H107), C10(H10), C13(H13), C22(H22), C25(H25),
 C37(H37), C37(H37A), C40(H40), C49(H49), C52(H52)
6.b Aromatic/amide H refined with riding coordinates:
 C57(H57), C58(H58), C61(H61), C62(H62), C63(H63), C73(H73), C74(H74),
 C75(H75), C84(H84), C85(H85), C88(H88), C89(H89), C90(H90), C100(H100),
 C101(H101), C102(H102), C2(H2), C3(H3), C6(H6), C7(H7), C8(H8), C18(H18),
 C19(H19), C20(H20), C29(H29), C30(H30), C33(H33), C34(H34), C35(H35), C45(H45),
  C46(H46), C47(H47)
6.c Idealised Me refined as rotating group:
 C11A(H11A,H11B,H11C), C18A(H18A,H18B,H18C), C19A(H19A,H19B,H19C), C66(H66A,
 H66B,H66C), C67(H67A,H67B,H67C), C69(H69A,H69B,H69C), C70(H70A,H70B,H70C),
 C78(H78A,H78B,H78C), C78A(H78D,H78E,H78F), C79(H79A,H79B,H79C), C79A(H79D,H79E,
 H79F), C81(H81A,H81B,H81C), C82(H82A,H82B,H82C), C93(H93A,H93B,H93C), C94(H94A,
 H94B,H94C), C96(H96A,H96B,H96C), C97(H97A,H97B,H97C), C105(H10A,H10B,H10C),
 C106(H10D,H10E,H10F), C108(H10G,H10H,H10I), C109(H10J,H10K,H10L), C110(H11D,
 H11E,H11F), C11(H11G,H11H,H11I), C12(H12A,H12B,H12C), C14(H14A,H14B,H14C),
 C15(H15A,H15B,H15C), C23(H23A,H23B,H23C), C24(H24A,H24B,H24C), C26(H26A,H26B,
 H26C), C27(H27A,H27B,H27C), C38(H38A,H38B,H38C), C39(H39A,H39B,H39C),
 C39A(H39D,H39E,H39F), C41(H41A,H41B,H41C), C42(H42A,H42B,H42C), C50(H50A,H50B,
 H50C), C51(H51A,H51B,H51C), C53(H53A,H53B,H53C), C54(H54A,H54B,H54C), C55(H55A,
 H55B,H55C)
;
_olex2_submission_special_instructions 'No special instructions were received'

loop_
_space_group_symop_operation_xyz
'x, y, z'
'-x, -y, z+1/2'
'-x+1/2, y, z+1/2'
'x+1/2, -y, z'

loop_
_atom_site_label
_atom_site_type_symbol
_atom_site_fract_x
_atom_site_fract_y
_atom_site_fract_z
_atom_site_U_iso_or_equiv
_atom_site_adp_type
_atom_site_occupancy
_atom_site_site_symmetry_order
_atom_site_calc_flag
_atom_site_refinement_flags_posn
_atom_site_refinement_flags_adp
_atom_site_refinement_flags_occupancy
_atom_site_disorder_assembly
_atom_site_disorder_group
P2 P 0.49993(6) 0.10762(12) 0.26346(5) 0.0209(5) Uani 0.719(4) 1 d . . P A 1
P2A P 0.49395(14) -0.0259(3) 0.25231(12) 0.0198(12) Uani 0.281(4) 1 d . . P A 2
N7 N 0.5158(3) 0.0017(6) 0.2967(3) 0.0178(16) Uani 0.719(4) 1 d . U P A 1
N7A N 0.5216(10) 0.0388(17) 0.2953(10) 0.027(4) Uani 0.281(4) 1 d . U P A 2
N8 N 0.53913(13) -0.0977(3) 0.35975(11) 0.0202(7) Uani 1 1 d . . . . .
N9 N 0.57101(14) 0.0598(3) 0.35861(12) 0.0263(8) Uani 1 1 d . . . . .
N10 N 0.4669(3) 0.0396(6) 0.2231(3) 0.0196(17) Uani 0.719(4) 1 d . . P A 1
N10A N 0.4605(9) 0.0741(17) 0.2334(7) 0.019(4) Uani 0.281(4) 1 d . . P A 2
N11 N 0.42358(13) 0.0193(3) 0.15587(11) 0.0207(7) Uani 1 1 d . . . . .
N12 N 0.41429(15) 0.1765(3) 0.18666(12) 0.0259(8) Uani 1 1 d . . . . .
C11A C 0.5445(7) -0.0185(18) 0.2096(6) 0.044(5) Uani 0.281(4) 1 d . . P A 2
H11A H 0.541702 0.046382 0.191171 0.065 Uiso 0.281(4) 1 calc R U P A 2
H11B H 0.543311 -0.079769 0.188739 0.065 Uiso 0.281(4) 1 calc R U P A 2
H11C H 0.574979 -0.018279 0.226426 0.065 Uiso 0.281(4) 1 calc R U P A 2
C17A C 0.4669(8) 0.368(2) 0.1827(7) 0.039(4) Uani 0.421(17) 1 d D U P B 2
H17A H 0.480293 0.298385 0.172506 0.046 Uiso 0.421(17) 1 calc R U P B 2
C18A C 0.4448(8) 0.4213(16) 0.1406(6) 0.075(7) Uani 0.421(17) 1 d . . P B 2
H18A H 0.427467 0.484602 0.150610 0.112 Uiso 0.421(17) 1 calc R U P B 2
H18B H 0.422618 0.372578 0.125271 0.112 Uiso 0.421(17) 1 calc R U P B 2
H18C H 0.470096 0.441427 0.118677 0.112 Uiso 0.421(17) 1 calc R U P B 2
C19A C 0.5071(7) 0.4333(14) 0.2019(7) 0.064(7) Uani 0.421(17) 1 d . . P B 2
H19A H 0.518296 0.402357 0.231257 0.096 Uiso 0.421(17) 1 calc R U P B 2
H19B H 0.495791 0.505359 0.207572 0.096 Uiso 0.421(17) 1 calc R U P B 2
H19C H 0.533456 0.434837 0.179421 0.096 Uiso 0.421(17) 1 calc R U P B 2
C56 C 0.53989(16) -0.0043(3) 0.33360(14) 0.0201(9) Uani 1 1 d . U . . .
C57 C 0.57024(16) -0.0899(4) 0.39778(14) 0.0233(9) Uani 1 1 d . . . . .
H57 H 0.576438 -0.143640 0.420068 0.028 Uiso 1 1 calc R U . . .
C58 C 0.58944(17) 0.0051(4) 0.39725(16) 0.0291(10) Uani 1 1 d . . . . .
H58 H 0.611824 0.031909 0.419151 0.035 Uiso 1 1 calc R U . . .
C59 C 0.51035(15) -0.1891(3) 0.35183(14) 0.0202(9) Uani 1 1 d . . . . .
C60 C 0.52387(18) -0.2631(4) 0.31816(16) 0.0293(10) Uani 1 1 d . . . . .
C61 C 0.4974(2) -0.3555(4) 0.31571(19) 0.0407(13) Uani 1 1 d . . . . .
H61 H 0.506115 -0.407784 0.293552 0.049 Uiso 1 1 calc R U . . .
C62 C 0.4589(2) -0.3735(4) 0.34453(19) 0.0434(14) Uani 1 1 d . . . . .
H62 H 0.441433 -0.437647 0.342135 0.052 Uiso 1 1 calc R U . . .
C63 C 0.4458(2) -0.2996(5) 0.37635(18) 0.0408(13) Uani 1 1 d . . . . .
H63 H 0.419045 -0.312642 0.395848 0.049 Uiso 1 1 calc R U . . .
C64 C 0.47065(17) -0.2058(4) 0.38105(15) 0.0283(10) Uani 1 1 d . . . . .
C65 C 0.5660(2) -0.2431(5) 0.28636(19) 0.0427(13) Uani 1 1 d . . . . .
H65 H 0.581626 -0.176336 0.296991 0.051 Uiso 1 1 calc R U . . .
C66 C 0.6032(3) -0.3272(7) 0.2866(4) 0.094(3) Uani 1 1 d . . . . .
H66A H 0.588704 -0.394741 0.277795 0.141 Uiso 1 1 calc R U . . .
H66B H 0.616938 -0.333136 0.317959 0.141 Uiso 1 1 calc R U . . .
H66C H 0.628470 -0.309191 0.264360 0.141 Uiso 1 1 calc R U . . .
C67 C 0.5469(3) -0.2236(8) 0.2357(2) 0.081(3) Uani 1 1 d . . . . .
H67A H 0.523939 -0.165071 0.236002 0.122 Uiso 1 1 calc R U . . .
H67B H 0.531054 -0.287543 0.224231 0.122 Uiso 1 1 calc R U . . .
H67C H 0.573652 -0.205821 0.215090 0.122 Uiso 1 1 calc R U . . .
C68 C 0.45496(19) -0.1206(5) 0.41469(17) 0.0369(12) Uani 1 1 d . . . . .
H68 H 0.484375 -0.084986 0.426713 0.044 Uiso 1 1 calc R U . . .
C69 C 0.4249(2) -0.0367(5) 0.3887(2) 0.0507(16) Uani 1 1 d . . . . .
H69A H 0.396761 -0.070338 0.374891 0.076 Uiso 1 1 calc R U . . .
H69B H 0.444293 -0.004445 0.364109 0.076 Uiso 1 1 calc R U . . .
H69C H 0.414671 0.017868 0.410796 0.076 Uiso 1 1 calc R U . . .
C70 C 0.4271(2) -0.1631(6) 0.45695(19) 0.0485(15) Uani 1 1 d . . . . .
H70A H 0.446274 -0.216852 0.472898 0.073 Uiso 1 1 calc R U . . .
H70B H 0.396984 -0.194575 0.446361 0.073 Uiso 1 1 calc R U . . .
H70C H 0.420261 -0.105071 0.478517 0.073 Uiso 1 1 calc R U . . .
C71 C 0.58896(17) 0.1591(4) 0.34150(14) 0.0246(9) Uani 1 1 d . . . . .
C72 C 0.63320(18) 0.1601(4) 0.31927(16) 0.0335(11) Uani 1 1 d . . . . .
C73 C 0.6480(2) 0.2572(5) 0.30054(18) 0.0482(16) Uani 1 1 d . . . . .
H73 H 0.678030 0.261688 0.285168 0.058 Uiso 1 1 calc R U . . .
C74 C 0.6200(3) 0.3452(5) 0.3041(2) 0.0543(18) Uani 1 1 d . . . . .
H74 H 0.630212 0.409311 0.290043 0.065 Uiso 1 1 calc R U . . .
C75 C 0.5773(2) 0.3420(5) 0.3277(2) 0.0480(16) Uani 1 1 d . . . . .
H75 H 0.558969 0.404682 0.330959 0.058 Uiso 1 1 calc R U . . .
C76 C 0.56050(19) 0.2477(4) 0.34685(17) 0.0340(11) Uani 1 1 d . . . . .
C77 C 0.6634(2) 0.0611(6) 0.31523(19) 0.0455(14) Uani 1 1 d . . . . .
H77 H 0.642340 -0.000602 0.322326 0.055 Uiso 0.50(2) 1 calc R U P C 1
H77A H 0.654162 0.014401 0.341839 0.055 Uiso 0.50(2) 1 calc R U P C 2
C78 C 0.6556(6) -0.0026(11) 0.2709(5) 0.044(4) Uani 0.50(2) 1 d . . P C 2
H78A H 0.664161 0.040451 0.243757 0.066 Uiso 0.50(2) 1 calc R U P C 2
H78B H 0.621971 -0.023467 0.268695 0.066 Uiso 0.50(2) 1 calc R U P C 2
H78C H 0.675759 -0.065914 0.271640 0.066 Uiso 0.50(2) 1 calc R U P C 2
C78A C 0.6818(9) 0.048(3) 0.2670(6) 0.101(9) Uani 0.50(2) 1 d . . P C 1
H78D H 0.708397 0.096393 0.261690 0.151 Uiso 0.50(2) 1 calc R U P C 1
H78E H 0.656149 0.062482 0.244628 0.151 Uiso 0.50(2) 1 calc R U P C 1
H78F H 0.692903 -0.025182 0.262747 0.151 Uiso 0.50(2) 1 calc R U P C 1
C79 C 0.7190(6) 0.0800(17) 0.3194(7) 0.077(7) Uani 0.50(2) 1 d . . P C 2
H79A H 0.725140 0.135415 0.342419 0.115 Uiso 0.50(2) 1 calc R U P C 2
H79B H 0.731644 0.101901 0.289015 0.115 Uiso 0.50(2) 1 calc R U P C 2
H79C H 0.734605 0.014496 0.329182 0.115 Uiso 0.50(2) 1 calc R U P C 2
C79A C 0.7025(5) 0.0617(10) 0.3499(5) 0.048(4) Uani 0.50(2) 1 d . . P C 1
H79D H 0.689096 0.053971 0.381241 0.072 Uiso 0.50(2) 1 calc R U P C 1
H79E H 0.720026 0.128505 0.347799 0.072 Uiso 0.50(2) 1 calc R U P C 1
H79F H 0.724349 0.002914 0.343544 0.072 Uiso 0.50(2) 1 calc R U P C 1
C80 C 0.5148(2) 0.2418(5) 0.3748(2) 0.0462(14) Uani 1 1 d . . . . .
H80 H 0.502317 0.168245 0.371583 0.055 Uiso 1 1 calc R U . . .
C81 C 0.5248(3) 0.2596(8) 0.4260(2) 0.069(2) Uani 1 1 d . . . . .
H81A H 0.534356 0.333142 0.430965 0.104 Uiso 1 1 calc R U . . .
H81B H 0.550608 0.212591 0.436119 0.104 Uiso 1 1 calc R U . . .
H81C H 0.495872 0.244531 0.444078 0.104 Uiso 1 1 calc R U . . .
C82 C 0.4760(3) 0.3154(9) 0.3580(2) 0.095(4) Uani 1 1 d . . . . .
H82A H 0.477906 0.322542 0.324081 0.143 Uiso 1 1 calc R U . . .
H82B H 0.480068 0.384793 0.372569 0.143 Uiso 1 1 calc R U . . .
H82C H 0.444660 0.286514 0.366590 0.143 Uiso 1 1 calc R U . . .
C83 C 0.43726(15) 0.0805(3) 0.19402(14) 0.0185(8) Uani 1 1 d . . . . .
C84 C 0.39302(19) 0.0776(4) 0.12708(15) 0.0298(11) Uani 1 1 d . . . . .
H84 H 0.379233 0.053500 0.098766 0.036 Uiso 1 1 calc R U . . .
C85 C 0.38650(19) 0.1724(4) 0.14590(15) 0.0309(11) Uani 1 1 d . . . . .
H85 H 0.366734 0.227063 0.134019 0.037 Uiso 1 1 calc R U . . .
C86 C 0.43873(17) -0.0861(3) 0.14627(14) 0.0232(9) Uani 1 1 d . . . . .
C87 C 0.41952(18) -0.1684(4) 0.17308(16) 0.0282(10) Uani 1 1 d . . . . .
C88 C 0.4331(2) -0.2713(4) 0.1606(2) 0.0448(14) Uani 1 1 d . . . . .
H88 H 0.420602 -0.329640 0.177441 0.054 Uiso 1 1 calc R U . . .
C89 C 0.4644(3) -0.2886(4) 0.1243(2) 0.0513(16) Uani 1 1 d . . . . .
H89 H 0.472712 -0.358922 0.116070 0.062 Uiso 1 1 calc R U . . .
C90 C 0.4834(2) -0.2067(4) 0.1000(2) 0.0414(13) Uani 1 1 d . . . . .
H90 H 0.505480 -0.220814 0.075624 0.050 Uiso 1 1 calc R U . . .
C91 C 0.47141(18) -0.1024(4) 0.11001(16) 0.0293(10) Uani 1 1 d . . . . .
C92 C 0.3851(2) -0.1464(4) 0.21234(16) 0.0327(11) Uani 1 1 d . . . . .
H92 H 0.393827 -0.076515 0.226081 0.039 Uiso 1 1 calc R U . . .
C93 C 0.3881(3) -0.2288(5) 0.2514(2) 0.0563(17) Uani 1 1 d . . . . .
H93A H 0.421547 -0.237332 0.260953 0.084 Uiso 1 1 calc R U . . .
H93B H 0.375765 -0.296474 0.240070 0.084 Uiso 1 1 calc R U . . .
H93C H 0.369091 -0.205245 0.278097 0.084 Uiso 1 1 calc R U . . .
C94 C 0.3348(2) -0.1367(6) 0.1928(2) 0.0516(16) Uani 1 1 d . . . . .
H94A H 0.325334 -0.203804 0.178522 0.077 Uiso 1 1 calc R U . . .
H94B H 0.334037 -0.080753 0.169196 0.077 Uiso 1 1 calc R U . . .
H94C H 0.312538 -0.119199 0.218017 0.077 Uiso 1 1 calc R U . . .
C95 C 0.49469(19) -0.0130(4) 0.08293(17) 0.0313(11) Uani 1 1 d . . . . .
H95 H 0.483088 0.055465 0.096090 0.038 Uiso 1 1 calc R U . . .
C96 C 0.4808(2) -0.0174(5) 0.03160(19) 0.0460(14) Uani 1 1 d . . . . .
H96A H 0.491835 -0.084149 0.018100 0.069 Uiso 1 1 calc R U . . .
H96B H 0.495686 0.041689 0.015003 0.069 Uiso 1 1 calc R U . . .
H96C H 0.445976 -0.012565 0.028695 0.069 Uiso 1 1 calc R U . . .
C97 C 0.5495(2) -0.0174(5) 0.0886(3) 0.0557(17) Uani 1 1 d . . . . .
H97A H 0.564088 0.041381 0.071550 0.084 Uiso 1 1 calc R U . . .
H97B H 0.561516 -0.084374 0.076186 0.084 Uiso 1 1 calc R U . . .
H97C H 0.557735 -0.011939 0.121734 0.084 Uiso 1 1 calc R U . . .
C98 C 0.40535(19) 0.2554(4) 0.22235(15) 0.0290(10) Uani 1 1 d . . . . .
C99 C 0.3682(2) 0.2384(4) 0.25324(17) 0.0374(12) Uani 1 1 d . . . . .
C100 C 0.3581(2) 0.3196(5) 0.2847(2) 0.0440(13) Uani 1 1 d . . . . .
H100 H 0.333124 0.309997 0.306817 0.053 Uiso 1 1 calc R U . . .
C101 C 0.3828(2) 0.4120(5) 0.2847(2) 0.0444(14) Uani 1 1 d . . . . .
H101 H 0.374623 0.466304 0.306063 0.053 Uiso 1 1 calc R U . . .
C102 C 0.4194(2) 0.4266(4) 0.25411(19) 0.0400(13) Uani 1 1 d . . . . .
H102 H 0.436471 0.491477 0.254410 0.048 Uiso 1 1 calc R U . . .
C103 C 0.4324(2) 0.3478(4) 0.22208(17) 0.0321(11) Uani 1 1 d D U . . .
C104 C 0.3389(2) 0.1374(5) 0.25309(19) 0.0487(15) Uani 1 1 d . . . . .
H104 H 0.350965 0.092668 0.226879 0.058 Uiso 1 1 calc R U . . .
C105 C 0.3465(3) 0.0757(7) 0.2980(2) 0.073(2) Uani 1 1 d . . . . .
H10A H 0.336891 0.119136 0.324608 0.109 Uiso 1 1 calc R U . . .
H10B H 0.380363 0.056940 0.300947 0.109 Uiso 1 1 calc R U . . .
H10C H 0.327181 0.011211 0.297213 0.109 Uiso 1 1 calc R U . . .
C106 C 0.2865(3) 0.1600(7) 0.2437(3) 0.075(2) Uani 1 1 d . . . . .
H10D H 0.283368 0.199162 0.214388 0.112 Uiso 1 1 calc R U . . .
H10E H 0.273302 0.202230 0.269278 0.112 Uiso 1 1 calc R U . . .
H10F H 0.268930 0.093294 0.241363 0.112 Uiso 1 1 calc R U . . .
C107 C 0.4785(5) 0.3581(16) 0.1933(4) 0.035(3) Uani 0.579(17) 1 d D U P B 1
H107 H 0.480311 0.295798 0.171957 0.042 Uiso 0.579(17) 1 calc R U P B 1
C108 C 0.5250(5) 0.3609(19) 0.2223(4) 0.095(7) Uani 0.579(17) 1 d . . P B 1
H10G H 0.525042 0.301977 0.244420 0.142 Uiso 0.579(17) 1 calc R U P B 1
H10H H 0.526800 0.427719 0.239372 0.142 Uiso 0.579(17) 1 calc R U P B 1
H10I H 0.552578 0.354697 0.201429 0.142 Uiso 0.579(17) 1 calc R U P B 1
C109 C 0.4784(5) 0.4572(8) 0.1633(4) 0.053(4) Uani 0.579(17) 1 d . . P B 1
H10J H 0.483682 0.519196 0.183102 0.079 Uiso 0.579(17) 1 calc R U P B 1
H10K H 0.447504 0.463800 0.147489 0.079 Uiso 0.579(17) 1 calc R U P B 1
H10L H 0.503962 0.452519 0.140052 0.079 Uiso 0.579(17) 1 calc R U P B 1
C110 C 0.5525(3) 0.1245(7) 0.2253(2) 0.047(2) Uani 0.719(4) 1 d . . P A 1
H11D H 0.544235 0.171058 0.199245 0.071 Uiso 0.719(4) 1 calc R U P A 1
H11E H 0.562493 0.055599 0.213210 0.071 Uiso 0.719(4) 1 calc R U P A 1
H11F H 0.578770 0.155859 0.243200 0.071 Uiso 0.719(4) 1 calc R U P A 1
P1 P 0.25196(4) 0.38683(8) 0.53389(4) 0.0218(2) Uani 1 1 d . . . . .
N1 N 0.28311(13) 0.4562(3) 0.57460(12) 0.0229(8) Uani 1 1 d . . . . .
N2 N 0.34667(14) 0.3341(3) 0.59901(13) 0.0231(8) Uani 1 1 d . . . . .
N3 N 0.33544(14) 0.4823(3) 0.63687(12) 0.0235(8) Uani 1 1 d . . . . .
N4 N 0.23059(14) 0.4922(3) 0.50458(12) 0.0214(8) Uani 1 1 d . . . . .
N5 N 0.16916(13) 0.4379(3) 0.44774(12) 0.0217(8) Uani 1 1 d . . . . .
N6 N 0.19744(13) 0.5988(3) 0.44611(12) 0.0198(7) Uani 1 1 d . . . . .
C1 C 0.31794(15) 0.4236(3) 0.59942(14) 0.0188(8) Uani 1 1 d . . . . .
C2 C 0.38070(17) 0.3394(4) 0.63466(16) 0.0274(10) Uani 1 1 d . . . . .
H2 H 0.404438 0.287904 0.641323 0.033 Uiso 1 1 calc R U . . .
C3 C 0.37387(18) 0.4293(4) 0.65750(15) 0.0275(10) Uani 1 1 d . . . . .
H3 H 0.391963 0.453422 0.683411 0.033 Uiso 1 1 calc R U . . .
C4 C 0.34930(16) 0.2542(4) 0.56358(15) 0.0236(9) Uani 1 1 d . . . . .
C5 C 0.37571(17) 0.2757(4) 0.52293(16) 0.0281(10) Uani 1 1 d . . . . .
C6 C 0.38280(19) 0.1930(4) 0.49186(17) 0.0365(12) Uani 1 1 d . . . . .
H6 H 0.400816 0.204123 0.464234 0.044 Uiso 1 1 calc R U . . .
C7 C 0.36365(19) 0.0944(4) 0.50108(18) 0.0371(12) Uani 1 1 d . . . . .
H7 H 0.369686 0.038064 0.480030 0.044 Uiso 1 1 calc R U . . .
C8 C 0.33619(18) 0.0760(4) 0.53985(17) 0.0322(11) Uani 1 1 d . . . . .
H8 H 0.322626 0.008094 0.544656 0.039 Uiso 1 1 calc R U . . .
C9 C 0.32802(16) 0.1557(4) 0.57214(15) 0.0247(9) Uani 1 1 d . . . . .
C10 C 0.39423(19) 0.3866(4) 0.51288(18) 0.0358(12) Uani 1 1 d . . . . .
H10 H 0.371076 0.437115 0.527269 0.043 Uiso 1 1 calc R U . . .
C11 C 0.3962(2) 0.4121(5) 0.46076(19) 0.0511(15) Uani 1 1 d . . . . .
H11G H 0.366257 0.390227 0.445928 0.077 Uiso 1 1 calc R U . . .
H11H H 0.422989 0.374158 0.446452 0.077 Uiso 1 1 calc R U . . .
H11I H 0.400680 0.488215 0.456526 0.077 Uiso 1 1 calc R U . . .
C12 C 0.4429(2) 0.4077(5) 0.5352(2) 0.0457(14) Uani 1 1 d . . . . .
H12A H 0.467055 0.362216 0.520792 0.069 Uiso 1 1 calc R U . . .
H12B H 0.441200 0.392579 0.568706 0.069 Uiso 1 1 calc R U . . .
H12C H 0.451679 0.481848 0.530588 0.069 Uiso 1 1 calc R U . . .
C13 C 0.29716(18) 0.1383(4) 0.61478(16) 0.0288(10) Uani 1 1 d . . . . .
H13 H 0.286515 0.208940 0.626321 0.035 Uiso 1 1 calc R U . . .
C14 C 0.3256(2) 0.0857(4) 0.65342(19) 0.0420(13) Uani 1 1 d . . . . .
H14A H 0.351523 0.132700 0.663331 0.063 Uiso 1 1 calc R U . . .
H14B H 0.339165 0.019298 0.641916 0.063 Uiso 1 1 calc R U . . .
H14C H 0.304546 0.071224 0.679940 0.063 Uiso 1 1 calc R U . . .
C15 C 0.2524(2) 0.0733(4) 0.6035(2) 0.0425(13) Uani 1 1 d . . . . .
H15A H 0.261629 0.000454 0.596449 0.064 Uiso 1 1 calc R U . . .
H15B H 0.236062 0.104074 0.576545 0.064 Uiso 1 1 calc R U . . .
H15C H 0.230816 0.073886 0.630464 0.064 Uiso 1 1 calc R U . . .
C16 C 0.31869(18) 0.5851(3) 0.64851(15) 0.0258(10) Uani 1 1 d . . . . .
C17 C 0.28330(18) 0.5958(4) 0.68168(16) 0.0295(10) Uani 1 1 d . . . . .
C18 C 0.2696(2) 0.6972(4) 0.6944(2) 0.0406(13) Uani 1 1 d . . . . .
H18 H 0.245868 0.707053 0.717704 0.049 Uiso 1 1 calc R U . . .
C19 C 0.2906(3) 0.7849(4) 0.6729(2) 0.0503(16) Uani 1 1 d . . . . .
H19 H 0.281343 0.854187 0.681761 0.060 Uiso 1 1 calc R U . . .
C20 C 0.3244(3) 0.7712(4) 0.6392(2) 0.0527(17) Uani 1 1 d . . . . .
H20 H 0.337752 0.831929 0.624756 0.063 Uiso 1 1 calc R U . . .
C21 C 0.3402(2) 0.6717(4) 0.62499(18) 0.0355(12) Uani 1 1 d . . . . .
C22 C 0.25858(19) 0.5003(4) 0.70261(18) 0.0335(11) Uani 1 1 d . . . . .
H22 H 0.269704 0.436978 0.684836 0.040 Uiso 1 1 calc R U . . .
C23 C 0.2050(2) 0.5069(5) 0.6966(2) 0.0465(14) Uani 1 1 d . . . . .
H23A H 0.192487 0.564850 0.715703 0.070 Uiso 1 1 calc R U . . .
H23B H 0.190384 0.440335 0.706531 0.070 Uiso 1 1 calc R U . . .
H23C H 0.197435 0.519981 0.663787 0.070 Uiso 1 1 calc R U . . .
C24 C 0.2720(3) 0.4829(6) 0.7533(2) 0.063(2) Uani 1 1 d . . . . .
H24A H 0.255933 0.419415 0.764940 0.094 Uiso 1 1 calc R U . . .
H24B H 0.261936 0.544085 0.771759 0.094 Uiso 1 1 calc R U . . .
H24C H 0.306657 0.474051 0.755850 0.094 Uiso 1 1 calc R U . . .
C25 C 0.3752(2) 0.6572(5) 0.5861(2) 0.0463(14) Uani 1 1 d . . . . .
H25 H 0.384740 0.581183 0.585922 0.056 Uiso 1 1 calc R U . . .
C26 C 0.4209(3) 0.7224(6) 0.5927(3) 0.068(2) Uani 1 1 d . . . . .
H26A H 0.436031 0.703316 0.622292 0.102 Uiso 1 1 calc R U . . .
H26B H 0.412846 0.797711 0.592920 0.102 Uiso 1 1 calc R U . . .
H26C H 0.443012 0.707909 0.566969 0.102 Uiso 1 1 calc R U . . .
C27 C 0.3517(3) 0.6802(6) 0.5399(2) 0.0613(18) Uani 1 1 d . . . . .
H27A H 0.341844 0.754380 0.538931 0.092 Uiso 1 1 calc R U . . .
H27B H 0.323608 0.634814 0.536168 0.092 Uiso 1 1 calc R U . . .
H27C H 0.374421 0.666296 0.514657 0.092 Uiso 1 1 calc R U . . .
C28 C 0.20253(15) 0.5035(3) 0.46957(13) 0.0172(8) Uani 1 1 d . . . . .
C29 C 0.14594(17) 0.4939(3) 0.41230(16) 0.0261(10) Uani 1 1 d . . . . .
H29 H 0.122105 0.466559 0.392046 0.031 Uiso 1 1 calc R U . . .
C30 C 0.16284(16) 0.5913(4) 0.41181(16) 0.0252(9) Uani 1 1 d . . . . .
H30 H 0.152975 0.646449 0.391523 0.030 Uiso 1 1 calc R U . . .
C31 C 0.15856(17) 0.3319(3) 0.46192(14) 0.0226(9) Uani 1 1 d . . . . .
C32 C 0.11643(18) 0.3116(4) 0.48677(16) 0.0295(10) Uani 1 1 d . . . . .
C33 C 0.1089(2) 0.2087(4) 0.50234(17) 0.0364(12) Uani 1 1 d . . . . .
H33 H 0.080746 0.192379 0.519376 0.044 Uiso 1 1 calc R U . . .
C34 C 0.1416(2) 0.1310(4) 0.49339(17) 0.0395(13) Uani 1 1 d . . . . .
H34 H 0.136087 0.061842 0.505007 0.047 Uiso 1 1 calc R U . . .
C35 C 0.1821(2) 0.1506(4) 0.46810(17) 0.0357(12) Uani 1 1 d . . . . .
H35 H 0.203934 0.094866 0.461940 0.043 Uiso 1 1 calc R U . . .
C36 C 0.19170(18) 0.2528(3) 0.45110(14) 0.0256(10) Uani 1 1 d . . . . .
C37 C 0.0797(2) 0.3969(5) 0.4960(2) 0.0491(15) Uani 1 1 d . . . . .
H37 H 0.095059 0.465174 0.487045 0.059 Uiso 0.645(16) 1 calc R U P D 1
H37A H 0.064944 0.360525 0.523441 0.059 Uiso 0.355(16) 1 calc R U P D 2
C38 C 0.0364(2) 0.3846(6) 0.4648(3) 0.0619(19) Uani 1 1 d . . . . .
H38A H 0.023038 0.313665 0.468575 0.093 Uiso 1 1 calc R U . . .
H38B H 0.045943 0.395039 0.432226 0.093 Uiso 1 1 calc R U . . .
H38C H 0.012274 0.437270 0.473281 0.093 Uiso 1 1 calc R U . . .
C39 C 0.0666(4) 0.4072(10) 0.5458(3) 0.060(4) Uani 0.645(16) 1 d . . P D 1
H39A H 0.053387 0.340176 0.557037 0.090 Uiso 0.645(16) 1 calc R U P D 1
H39B H 0.042613 0.463022 0.549393 0.090 Uiso 0.645(16) 1 calc R U P D 1
H39C H 0.095080 0.425190 0.564039 0.090 Uiso 0.645(16) 1 calc R U P D 1
C39A C 0.0894(7) 0.4969(16) 0.5211(6) 0.053(6) Uani 0.355(16) 1 d . . P D 2
H39D H 0.062023 0.514499 0.540931 0.079 Uiso 0.355(16) 1 calc R U P D 2
H39E H 0.094514 0.553678 0.498410 0.079 Uiso 0.355(16) 1 calc R U P D 2
H39F H 0.118014 0.488696 0.540395 0.079 Uiso 0.355(16) 1 calc R U P D 2
C40 C 0.23485(19) 0.2762(5) 0.42022(17) 0.0366(12) Uani 1 1 d . . . . .
H40 H 0.247550 0.347113 0.429141 0.044 Uiso 1 1 calc R U . . .
C41 C 0.2750(2) 0.1968(5) 0.4256(2) 0.0549(17) Uani 1 1 d . . . . .
H41A H 0.264918 0.128619 0.412806 0.082 Uiso 1 1 calc R U . . .
H41B H 0.282756 0.188599 0.458710 0.082 Uiso 1 1 calc R U . . .
H41C H 0.303278 0.221874 0.408762 0.082 Uiso 1 1 calc R U . . .
C42 C 0.2186(3) 0.2819(6) 0.36899(18) 0.061(2) Uani 1 1 d . . . . .
H42A H 0.193562 0.335587 0.365785 0.091 Uiso 1 1 calc R U . . .
H42B H 0.205930 0.213112 0.359371 0.091 Uiso 1 1 calc R U . . .
H42C H 0.245839 0.300638 0.349222 0.091 Uiso 1 1 calc R U . . .
C43 C 0.22567(16) 0.6921(3) 0.45350(15) 0.0232(9) Uani 1 1 d . . . . .
C44 C 0.21529(18) 0.7570(4) 0.49129(16) 0.0287(10) Uani 1 1 d . . . . .
C45 C 0.2413(2) 0.8514(4) 0.49484(19) 0.0422(14) Uani 1 1 d . . . . .
H45 H 0.235181 0.897697 0.520184 0.051 Uiso 1 1 calc R U . . .
C46 C 0.2751(2) 0.8780(4) 0.4627(2) 0.0432(14) Uani 1 1 d . . . . .
H46 H 0.291604 0.943204 0.465531 0.052 Uiso 1 1 calc R U . . .
C47 C 0.28564(19) 0.8111(4) 0.42604(18) 0.0388(13) Uani 1 1 d . . . . .
H47 H 0.309724 0.829948 0.404235 0.047 Uiso 1 1 calc R U . . .
C48 C 0.26106(17) 0.7162(4) 0.42095(16) 0.0297(10) Uani 1 1 d . . . . .
C49 C 0.1786(2) 0.7291(4) 0.52751(17) 0.0361(11) Uani 1 1 d . . . . .
H49 H 0.162358 0.662987 0.516900 0.043 Uiso 1 1 calc R U . . .
C50 C 0.1398(3) 0.8146(6) 0.5321(3) 0.0638(19) Uani 1 1 d . . . . .
H50A H 0.124601 0.825901 0.501696 0.096 Uiso 1 1 calc R U . . .
H50B H 0.154445 0.880674 0.542676 0.096 Uiso 1 1 calc R U . . .
H50C H 0.115711 0.791802 0.554699 0.096 Uiso 1 1 calc R U . . .
C51 C 0.2015(2) 0.7054(5) 0.57511(19) 0.0481(15) Uani 1 1 d . . . . .
H51A H 0.217566 0.768969 0.586741 0.072 Uiso 1 1 calc R U . . .
H51B H 0.224963 0.648457 0.571657 0.072 Uiso 1 1 calc R U . . .
H51C H 0.176716 0.683800 0.597232 0.072 Uiso 1 1 calc R U . . .
C52 C 0.27439(19) 0.6384(5) 0.38272(18) 0.0391(12) Uani 1 1 d . . . . .
H52 H 0.244228 0.604685 0.371376 0.047 Uiso 1 1 calc R U . . .
C53 C 0.3061(2) 0.5518(5) 0.4023(2) 0.0462(14) Uani 1 1 d . . . . .
H53A H 0.290513 0.519889 0.429483 0.069 Uiso 1 1 calc R U . . .
H53B H 0.336871 0.581881 0.411643 0.069 Uiso 1 1 calc R U . . .
H53C H 0.311241 0.497640 0.378433 0.069 Uiso 1 1 calc R U . . .
C54 C 0.2997(2) 0.6870(6) 0.3406(2) 0.0568(18) Uani 1 1 d . . . . .
H54A H 0.330266 0.717277 0.350409 0.085 Uiso 1 1 calc R U . . .
H54B H 0.279539 0.742612 0.327190 0.085 Uiso 1 1 calc R U . . .
H54C H 0.305349 0.632231 0.317083 0.085 Uiso 1 1 calc R U . . .
C55 C 0.20202(19) 0.3509(5) 0.57297(16) 0.0355(12) Uani 1 1 d . . . . .
H55A H 0.177832 0.311731 0.555334 0.053 Uiso 1 1 calc R U . . .
H55B H 0.187696 0.415194 0.585856 0.053 Uiso 1 1 calc R U . . .
H55C H 0.214049 0.306769 0.598451 0.053 Uiso 1 1 calc R U . . .

loop_
_atom_site_aniso_label
_atom_site_aniso_U_11
_atom_site_aniso_U_22
_atom_site_aniso_U_33
_atom_site_aniso_U_23
_atom_site_aniso_U_13
_atom_site_aniso_U_12
P2 0.0280(9) 0.0206(8) 0.0139(7) 0.0016(5) -0.0052(6) -0.0087(6)
P2A 0.023(2) 0.024(2) 0.0129(18) -0.0004(14) -0.0048(15) 0.0045(15)
N7 0.016(3) 0.024(4) 0.013(3) 0.002(3) -0.004(2) -0.007(3)
N7A 0.024(8) 0.036(10) 0.021(6) 0.000(9) 0.001(6) -0.004(8)
N8 0.0185(18) 0.0272(19) 0.0148(16) -0.0009(14) -0.0036(14) -0.0021(15)
N9 0.031(2) 0.029(2) 0.0187(17) 0.0002(15) -0.0038(15) -0.0146(17)
N10 0.022(4) 0.020(4) 0.017(4) -0.006(3) -0.005(3) -0.005(3)
N10A 0.023(9) 0.026(12) 0.008(9) 0.000(7) 0.004(7) 0.000(9)
N11 0.024(2) 0.0266(18) 0.0116(15) -0.0024(13) -0.0022(14) 0.0073(15)
N12 0.041(2) 0.0171(18) 0.0195(17) -0.0028(14) -0.0102(16) 0.0039(16)
C11A 0.042(12) 0.058(13) 0.031(9) 0.005(9) 0.007(8) 0.028(10)
C17A 0.060(9) 0.026(7) 0.030(8) 0.002(7) -0.001(7) -0.016(7)
C18A 0.110(17) 0.066(12) 0.049(10) 0.021(9) 0.002(10) -0.031(11)
C19A 0.058(12) 0.052(10) 0.081(14) -0.019(9) 0.027(11) -0.027(9)
C56 0.019(2) 0.026(2) 0.0150(18) -0.0024(16) -0.0031(16) -0.0016(17)
C57 0.021(2) 0.035(2) 0.0138(18) 0.0058(17) -0.0075(17) 0.0000(19)
C58 0.027(3) 0.039(3) 0.021(2) -0.0003(19) -0.0114(19) -0.008(2)
C59 0.021(2) 0.025(2) 0.0147(18) 0.0025(16) -0.0049(16) -0.0006(17)
C60 0.033(3) 0.032(2) 0.023(2) -0.0028(18) -0.0046(19) 0.006(2)
C61 0.053(4) 0.031(3) 0.038(3) -0.010(2) -0.018(3) 0.005(2)
C62 0.061(4) 0.033(3) 0.036(3) 0.006(2) -0.014(3) -0.017(3)
C63 0.040(3) 0.053(3) 0.029(2) 0.009(2) -0.009(2) -0.023(3)
C64 0.026(3) 0.043(3) 0.0168(19) 0.0023(19) -0.0019(17) -0.007(2)
C65 0.037(3) 0.055(3) 0.036(3) -0.016(3) 0.006(2) 0.009(3)
C66 0.066(5) 0.086(6) 0.129(8) -0.001(6) 0.027(6) 0.029(5)
C67 0.074(5) 0.137(8) 0.032(3) -0.023(4) 0.003(3) -0.006(5)
C68 0.027(3) 0.056(3) 0.028(2) -0.010(2) 0.009(2) -0.007(2)
C69 0.055(4) 0.055(4) 0.042(3) -0.002(3) 0.027(3) 0.000(3)
C70 0.037(3) 0.079(4) 0.029(3) 0.006(3) 0.012(2) 0.008(3)
C71 0.026(2) 0.030(2) 0.0180(19) -0.0009(17) -0.0032(17) -0.0111(19)
C72 0.030(3) 0.050(3) 0.020(2) -0.006(2) -0.0021(19) -0.015(2)
C73 0.050(4) 0.069(4) 0.025(2) -0.001(3) -0.001(2) -0.040(3)
C74 0.069(5) 0.051(4) 0.043(3) 0.013(3) -0.026(3) -0.038(4)
C75 0.065(4) 0.033(3) 0.046(3) 0.006(2) -0.033(3) -0.007(3)
C76 0.038(3) 0.036(3) 0.027(2) -0.001(2) -0.010(2) -0.007(2)
C77 0.033(3) 0.071(4) 0.032(3) -0.018(3) 0.003(2) -0.003(3)
C78 0.031(7) 0.052(8) 0.048(7) -0.025(6) 0.009(6) -0.004(5)
C78A 0.079(16) 0.16(3) 0.060(10) -0.016(13) 0.020(10) 0.039(16)
C79 0.045(9) 0.112(14) 0.074(13) -0.038(11) -0.001(8) -0.008(9)
C79A 0.045(8) 0.049(7) 0.051(8) 0.001(6) -0.007(7) 0.002(6)
C80 0.041(3) 0.059(4) 0.039(3) -0.012(3) -0.006(2) 0.016(3)
C81 0.063(5) 0.118(7) 0.028(3) 0.007(3) -0.006(3) 0.005(4)
C82 0.074(5) 0.179(10) 0.033(3) 0.007(5) -0.002(3) 0.075(6)
C83 0.018(2) 0.018(2) 0.0195(19) 0.0028(16) 0.0007(16) -0.0013(16)
C84 0.042(3) 0.032(2) 0.0153(19) -0.0004(18) -0.0090(19) 0.011(2)
C85 0.043(3) 0.029(2) 0.020(2) -0.0003(18) -0.009(2) 0.013(2)
C86 0.030(3) 0.020(2) 0.0194(19) -0.0010(16) -0.0003(17) 0.0034(18)
C87 0.036(3) 0.023(2) 0.025(2) 0.0006(18) 0.001(2) -0.003(2)
C88 0.063(4) 0.026(3) 0.045(3) 0.008(2) 0.013(3) 0.000(3)
C89 0.072(5) 0.022(3) 0.060(4) -0.001(3) 0.020(3) 0.006(3)
C90 0.047(3) 0.032(3) 0.045(3) -0.008(2) 0.020(3) 0.005(2)
C91 0.034(3) 0.025(2) 0.029(2) 0.0006(18) 0.004(2) 0.003(2)
C92 0.043(3) 0.030(2) 0.026(2) 0.0002(19) 0.004(2) -0.011(2)
C93 0.068(4) 0.060(4) 0.041(3) 0.016(3) 0.011(3) -0.012(3)
C94 0.041(3) 0.074(4) 0.040(3) -0.019(3) 0.008(3) -0.011(3)
C95 0.034(3) 0.028(2) 0.032(2) -0.0007(19) 0.014(2) 0.000(2)
C96 0.056(4) 0.049(3) 0.033(3) 0.011(2) 0.007(3) 0.000(3)
C97 0.036(3) 0.051(4) 0.080(5) 0.003(3) 0.003(3) -0.004(3)
C98 0.041(3) 0.023(2) 0.023(2) -0.0059(17) -0.008(2) 0.004(2)
C99 0.041(3) 0.043(3) 0.028(2) -0.012(2) -0.005(2) 0.003(2)
C100 0.035(3) 0.059(4) 0.039(3) -0.015(3) 0.000(2) 0.005(3)
C101 0.038(3) 0.051(3) 0.045(3) -0.027(3) -0.010(3) 0.018(3)
C102 0.051(3) 0.026(3) 0.043(3) -0.013(2) -0.017(3) 0.004(2)
C103 0.048(3) 0.021(2) 0.028(2) -0.0031(18) -0.003(2) 0.002(2)
C104 0.054(4) 0.063(4) 0.029(3) -0.011(3) 0.011(2) -0.019(3)
C105 0.098(6) 0.081(5) 0.040(3) 0.001(3) 0.003(4) -0.028(5)
C106 0.053(4) 0.105(6) 0.066(4) -0.029(4) 0.011(4) -0.030(4)
C107 0.054(7) 0.033(5) 0.019(5) 0.001(4) -0.015(5) 0.003(5)
C108 0.047(8) 0.20(2) 0.038(6) 0.005(9) -0.003(5) 0.042(10)
C109 0.075(9) 0.036(6) 0.047(6) 0.005(5) -0.004(6) -0.007(5)
C110 0.045(5) 0.076(6) 0.021(3) 0.009(3) -0.004(3) -0.039(4)
P1 0.0246(6) 0.0214(5) 0.0195(5) 0.0006(4) -0.0055(4) 0.0003(4)
N1 0.0200(19) 0.028(2) 0.0207(17) 0.0018(15) -0.0054(15) 0.0018(15)
N2 0.024(2) 0.0207(18) 0.0249(18) 0.0017(15) -0.0070(15) 0.0033(15)
N3 0.028(2) 0.026(2) 0.0164(16) -0.0007(14) -0.0105(15) -0.0010(16)
N4 0.025(2) 0.0246(19) 0.0146(16) -0.0003(14) -0.0020(15) 0.0021(15)
N5 0.024(2) 0.0202(18) 0.0212(17) 0.0032(14) -0.0079(15) -0.0032(15)
N6 0.0193(18) 0.0206(17) 0.0196(16) 0.0021(14) -0.0043(14) 0.0003(14)
C1 0.022(2) 0.019(2) 0.0158(17) 0.0013(15) 0.0002(16) -0.0052(17)
C2 0.025(3) 0.028(2) 0.029(2) 0.0029(18) -0.0101(19) 0.0019(19)
C3 0.034(3) 0.029(2) 0.020(2) 0.0023(18) -0.0153(19) -0.001(2)
C4 0.021(2) 0.028(2) 0.022(2) -0.0018(17) -0.0048(17) 0.0074(18)
C5 0.018(2) 0.037(3) 0.029(2) 0.0024(19) -0.0049(18) 0.008(2)
C6 0.028(3) 0.052(3) 0.029(2) -0.002(2) 0.007(2) 0.011(2)
C7 0.032(3) 0.046(3) 0.033(3) -0.017(2) -0.001(2) 0.011(2)
C8 0.032(3) 0.032(3) 0.033(2) -0.010(2) -0.008(2) 0.008(2)
C9 0.021(2) 0.030(2) 0.023(2) -0.0018(18) -0.0072(18) 0.0081(18)
C10 0.028(3) 0.045(3) 0.035(3) 0.010(2) 0.013(2) 0.009(2)
C11 0.055(4) 0.064(4) 0.034(3) 0.019(3) 0.006(3) 0.009(3)
C12 0.038(3) 0.046(3) 0.053(3) 0.017(3) 0.004(3) 0.001(2)
C13 0.037(3) 0.023(2) 0.027(2) -0.0041(18) 0.003(2) 0.001(2)
C14 0.058(4) 0.034(3) 0.034(3) 0.007(2) 0.002(3) -0.004(3)
C15 0.045(3) 0.037(3) 0.045(3) -0.004(2) 0.009(3) -0.007(3)
C16 0.034(3) 0.018(2) 0.025(2) -0.0006(17) -0.0157(19) 0.0000(19)
C17 0.031(3) 0.028(2) 0.029(2) -0.0041(19) -0.012(2) 0.005(2)
C18 0.050(3) 0.031(3) 0.041(3) -0.010(2) -0.013(3) 0.007(2)
C19 0.071(4) 0.025(3) 0.055(4) -0.012(2) -0.013(3) 0.010(3)
C20 0.083(5) 0.017(3) 0.058(4) 0.006(2) -0.009(3) -0.005(3)
C21 0.045(3) 0.022(2) 0.039(3) 0.002(2) -0.012(2) -0.006(2)
C22 0.034(3) 0.031(3) 0.036(3) -0.002(2) 0.000(2) 0.004(2)
C23 0.041(3) 0.052(3) 0.047(3) 0.004(3) 0.000(3) 0.000(3)
C24 0.070(5) 0.067(4) 0.052(4) 0.024(3) -0.027(3) -0.018(4)
C25 0.064(4) 0.034(3) 0.041(3) 0.012(2) -0.007(3) -0.011(3)
C26 0.065(5) 0.065(4) 0.075(5) -0.001(4) -0.005(4) -0.020(4)
C27 0.060(4) 0.076(5) 0.048(4) 0.018(3) -0.002(3) -0.009(4)
C28 0.018(2) 0.019(2) 0.0145(17) 0.0006(15) 0.0012(16) -0.0020(16)
C29 0.026(2) 0.025(2) 0.028(2) 0.0007(18) -0.0147(19) 0.0006(18)
C30 0.019(2) 0.027(2) 0.030(2) 0.0052(18) -0.0103(18) -0.0026(18)
C31 0.030(2) 0.020(2) 0.0173(19) 0.0007(16) -0.0123(18) -0.0054(17)
C32 0.027(3) 0.034(3) 0.027(2) -0.0065(19) -0.0080(19) -0.012(2)
C33 0.042(3) 0.042(3) 0.025(2) -0.001(2) -0.004(2) -0.018(2)
C34 0.061(4) 0.027(3) 0.031(3) 0.003(2) -0.017(3) -0.017(2)
C35 0.054(3) 0.026(2) 0.028(2) -0.0061(19) -0.017(2) 0.007(2)
C36 0.036(3) 0.023(2) 0.0177(19) -0.0011(17) -0.0106(18) 0.0040(19)
C37 0.031(3) 0.051(3) 0.065(4) -0.025(3) -0.005(3) 0.000(3)
C38 0.034(3) 0.080(5) 0.071(4) -0.022(4) -0.011(3) 0.005(3)
C39 0.034(5) 0.093(9) 0.053(6) -0.032(6) 0.012(4) 0.014(5)
C39A 0.045(11) 0.063(13) 0.050(10) -0.021(8) 0.001(8) -0.010(9)
C40 0.034(3) 0.049(3) 0.027(2) -0.004(2) 0.003(2) 0.014(2)
C41 0.054(4) 0.063(4) 0.048(3) -0.011(3) -0.006(3) 0.023(3)
C42 0.068(5) 0.094(5) 0.020(2) 0.005(3) 0.005(3) 0.035(4)
C43 0.022(2) 0.022(2) 0.025(2) 0.0055(17) -0.0085(18) -0.0053(18)
C44 0.034(3) 0.023(2) 0.029(2) 0.0002(18) -0.014(2) -0.0015(19)
C45 0.062(4) 0.027(3) 0.038(3) -0.003(2) -0.018(3) -0.004(2)
C46 0.049(3) 0.034(3) 0.047(3) 0.015(2) -0.020(3) -0.022(3)
C47 0.030(3) 0.050(3) 0.037(3) 0.025(2) -0.012(2) -0.016(2)
C48 0.027(3) 0.039(3) 0.023(2) 0.0102(19) -0.0112(19) -0.010(2)
C49 0.045(3) 0.034(3) 0.029(2) -0.005(2) -0.001(2) 0.005(2)
C50 0.068(5) 0.063(4) 0.061(4) 0.007(3) 0.012(4) 0.030(4)
C51 0.068(4) 0.049(3) 0.027(2) 0.001(2) 0.005(3) 0.017(3)
C52 0.025(3) 0.062(4) 0.030(2) 0.002(2) 0.004(2) -0.002(2)
C53 0.040(3) 0.054(4) 0.045(3) 0.010(3) 0.015(3) 0.000(3)
C54 0.049(4) 0.088(5) 0.033(3) 0.019(3) 0.011(3) 0.014(3)
C55 0.034(3) 0.052(3) 0.020(2) 0.009(2) -0.005(2) -0.015(2)

loop_
_atom_type_symbol
_atom_type_description
_atom_type_scat_dispersion_real
_atom_type_scat_dispersion_imag
_atom_type_scat_source
C C 0.0033 0.0016 'International Tables Vol C Tables 4.2.6.8 and 6.1.1.4'
H H 0.0000 0.0000 'International Tables Vol C Tables 4.2.6.8 and 6.1.1.4'
N N 0.0061 0.0033 'International Tables Vol C Tables 4.2.6.8 and 6.1.1.4'
P P 0.1023 0.0942 'International Tables Vol C Tables 4.2.6.8 and 6.1.1.4'

loop_
_geom_angle_atom_site_label_1
_geom_angle_atom_site_label_2
_geom_angle_atom_site_label_3
_geom_angle
_geom_angle_site_symmetry_1
_geom_angle_site_symmetry_3
_geom_angle_publ_flag
N7 P2 N10 97.1(4) . . ?
N7 P2 C110 102.4(4) . . ?
N10 P2 C110 95.0(4) . . ?
N7A P2A C11A 96.3(12) . . ?
N10A P2A N7A 97.3(12) . . ?
N10A P2A C11A 100.0(9) . . ?
C56 N7 P2 131.2(6) . . ?
C56 N7A P2A 125.9(15) . . ?
C56 N8 C59 127.4(3) . . ?
C57 N8 C56 110.4(3) . . ?
C57 N8 C59 122.2(3) . . ?
C56 N9 C58 110.4(4) . . ?
C56 N9 C71 123.5(4) . . ?
C58 N9 C71 124.8(4) . . ?
C83 N10 P2 125.7(6) . . ?
C83 N10A P2A 127.4(13) . . ?
C83 N11 C84 109.7(4) . . ?
C83 N11 C86 126.1(3) . . ?
C84 N11 C86 124.1(4) . . ?
C83 N12 C85 110.4(3) . . ?
C83 N12 C98 125.0(3) . . ?
C85 N12 C98 121.2(4) . . ?
P2A C11A H11A 109.5 . . ?
P2A C11A H11B 109.5 . . ?
P2A C11A H11C 109.5 . . ?
H11A C11A H11B 109.5 . . ?
H11A C11A H11C 109.5 . . ?
H11B C11A H11C 109.5 . . ?
C18A C17A H17A 108.2 . . ?
C19A C17A H17A 108.2 . . ?
C19A C17A C18A 110.5(18) . . ?
C19A C17A C103 107.3(15) . . ?
C103 C17A H17A 108.2 . . ?
C103 C17A C18A 114.3(17) . . ?
C17A C18A H18A 109.5 . . ?
C17A C18A H18B 109.5 . . ?
C17A C18A H18C 109.5 . . ?
H18A C18A H18B 109.5 . . ?
H18A C18A H18C 109.5 . . ?
H18B C18A H18C 109.5 . . ?
C17A C19A H19A 109.5 . . ?
C17A C19A H19B 109.5 . . ?
C17A C19A H19C 109.5 . . ?
H19A C19A H19B 109.5 . . ?
H19A C19A H19C 109.5 . . ?
H19B C19A H19C 109.5 . . ?
N7 C56 N8 119.6(5) . . ?
N7 C56 N9 137.3(5) . . ?
N7A C56 N8 141.6(10) . . ?
N7A C56 N9 115.3(10) . . ?
N9 C56 N8 103.1(3) . . ?
N8 C57 H57 126.0 . . ?
C58 C57 N8 108.0(4) . . ?
C58 C57 H57 126.0 . . ?
N9 C58 H58 126.0 . . ?
C57 C58 N9 108.0(4) . . ?
C57 C58 H58 126.0 . . ?
C60 C59 N8 120.1(4) . . ?
C60 C59 C64 121.6(4) . . ?
C64 C59 N8 118.1(4) . . ?
C59 C60 C65 121.1(5) . . ?
C61 C60 C59 117.2(5) . . ?
C61 C60 C65 121.8(5) . . ?
C60 C61 H61 119.1 . . ?
C62 C61 C60 121.8(5) . . ?
C62 C61 H61 119.1 . . ?
C61 C62 H62 120.0 . . ?
C63 C62 C61 119.9(5) . . ?
C63 C62 H62 120.0 . . ?
C62 C63 H63 119.2 . . ?
C62 C63 C64 121.6(5) . . ?
C64 C63 H63 119.2 . . ?
C59 C64 C68 120.1(4) . . ?
C63 C64 C59 117.8(5) . . ?
C63 C64 C68 122.0(5) . . ?
C60 C65 H65 107.3 . . ?
C60 C65 C67 108.6(5) . . ?
C66 C65 C60 114.9(6) . . ?
C66 C65 H65 107.3 . . ?
C66 C65 C67 110.9(7) . . ?
C67 C65 H65 107.3 . . ?
C65 C66 H66A 109.5 . . ?
C65 C66 H66B 109.5 . . ?
C65 C66 H66C 109.5 . . ?
H66A C66 H66B 109.5 . . ?
H66A C66 H66C 109.5 . . ?
H66B C66 H66C 109.5 . . ?
C65 C67 H67A 109.5 . . ?
C65 C67 H67B 109.5 . . ?
C65 C67 H67C 109.5 . . ?
H67A C67 H67B 109.5 . . ?
H67A C67 H67C 109.5 . . ?
H67B C67 H67C 109.5 . . ?
C64 C68 H68 107.6 . . ?
C64 C68 C69 109.9(4) . . ?
C64 C68 C70 113.6(5) . . ?
C69 C68 H68 107.6 . . ?
C70 C68 H68 107.6 . . ?
C70 C68 C69 110.2(4) . . ?
C68 C69 H69A 109.5 . . ?
C68 C69 H69B 109.5 . . ?
C68 C69 H69C 109.5 . . ?
H69A C69 H69B 109.5 . . ?
H69A C69 H69C 109.5 . . ?
H69B C69 H69C 109.5 . . ?
C68 C70 H70A 109.5 . . ?
C68 C70 H70B 109.5 . . ?
C68 C70 H70C 109.5 . . ?
H70A C70 H70B 109.5 . . ?
H70A C70 H70C 109.5 . . ?
H70B C70 H70C 109.5 . . ?
C72 C71 N9 118.3(4) . . ?
C76 C71 N9 118.0(4) . . ?
C76 C71 C72 123.7(5) . . ?
C71 C72 C73 116.5(5) . . ?
C71 C72 C77 121.5(5) . . ?
C73 C72 C77 122.0(5) . . ?
C72 C73 H73 119.4 . . ?
C74 C73 C72 121.1(6) . . ?
C74 C73 H73 119.4 . . ?
C73 C74 H74 119.6 . . ?
C73 C74 C75 120.7(5) . . ?
C75 C74 H74 119.6 . . ?
C74 C75 H75 119.6 . . ?
C74 C75 C76 120.8(6) . . ?
C76 C75 H75 119.6 . . ?
C71 C76 C75 117.1(5) . . ?
C71 C76 C80 120.4(5) . . ?
C75 C76 C80 122.4(5) . . ?
C72 C77 H77 107.6 . . ?
C72 C77 H77A 106.7 . . ?
C72 C77 C78 115.0(7) . . ?
C72 C77 C79 114.7(9) . . ?
C78 C77 H77A 106.7 . . ?
C78 C77 C79 106.5(9) . . ?
C78A C77 C72 111.1(11) . . ?
C78A C77 H77 107.6 . . ?
C79 C77 H77A 106.7 . . ?
C79A C77 C72 110.9(7) . . ?
C79A C77 H77 107.6 . . ?
C79A C77 C78A 111.7(11) . . ?
C77 C78 H78A 109.5 . . ?
C77 C78 H78B 109.5 . . ?
C77 C78 H78C 109.5 . . ?
H78A C78 H78B 109.5 . . ?
H78A C78 H78C 109.5 . . ?
H78B C78 H78C 109.5 . . ?
C77 C78A H78D 109.5 . . ?
C77 C78A H78E 109.5 . . ?
C77 C78A H78F 109.5 . . ?
H78D C78A H78E 109.5 . . ?
H78D C78A H78F 109.5 . . ?
H78E C78A H78F 109.5 . . ?
C77 C79 H79A 109.5 . . ?
C77 C79 H79B 109.5 . . ?
C77 C79 H79C 109.5 . . ?
H79A C79 H79B 109.5 . . ?
H79A C79 H79C 109.5 . . ?
H79B C79 H79C 109.5 . . ?
C77 C79A H79D 109.5 . . ?
C77 C79A H79E 109.5 . . ?
C77 C79A H79F 109.5 . . ?
H79D C79A H79E 109.5 . . ?
H79D C79A H79F 109.5 . . ?
H79E C79A H79F 109.5 . . ?
C76 C80 H80 107.0 . . ?
C76 C80 C81 110.7(5) . . ?
C76 C80 C82 114.2(6) . . ?
C81 C80 H80 107.0 . . ?
C82 C80 H80 107.0 . . ?
C82 C80 C81 110.5(6) . . ?
C80 C81 H81A 109.5 . . ?
C80 C81 H81B 109.5 . . ?
C80 C81 H81C 109.5 . . ?
H81A C81 H81B 109.5 . . ?
H81A C81 H81C 109.5 . . ?
H81B C81 H81C 109.5 . . ?
C80 C82 H82A 109.5 . . ?
C80 C82 H82B 109.5 . . ?
C80 C82 H82C 109.5 . . ?
H82A C82 H82B 109.5 . . ?
H82A C82 H82C 109.5 . . ?
H82B C82 H82C 109.5 . . ?
N10 C83 N11 117.6(5) . . ?
N10 C83 N12 138.5(5) . . ?
N10A C83 N11 141.4(10) . . ?
N10A C83 N12 114.5(9) . . ?
N12 C83 N11 103.9(3) . . ?
N11 C84 H84 125.6 . . ?
C85 C84 N11 108.7(4) . . ?
C85 C84 H84 125.6 . . ?
N12 C85 H85 126.4 . . ?
C84 C85 N12 107.2(4) . . ?
C84 C85 H85 126.4 . . ?
C87 C86 N11 118.4(4) . . ?
C91 C86 N11 118.4(4) . . ?
C91 C86 C87 123.2(4) . . ?
C86 C87 C88 116.5(4) . . ?
C86 C87 C92 121.1(4) . . ?
C88 C87 C92 122.3(4) . . ?
C87 C88 H88 119.6 . . ?
C89 C88 C87 120.8(5) . . ?
C89 C88 H88 119.6 . . ?
C88 C89 H89 119.5 . . ?
C90 C89 C88 120.9(5) . . ?
C90 C89 H89 119.5 . . ?
C89 C90 H90 119.2 . . ?
C89 C90 C91 121.6(5) . . ?
C91 C90 H90 119.2 . . ?
C86 C91 C95 123.3(4) . . ?
C90 C91 C86 116.8(4) . . ?
C90 C91 C95 119.9(4) . . ?
C87 C92 H92 107.5 . . ?
C87 C92 C93 112.6(5) . . ?
C87 C92 C94 109.3(4) . . ?
C93 C92 H92 107.5 . . ?
C94 C92 H92 107.5 . . ?
C94 C92 C93 112.2(5) . . ?
C92 C93 H93A 109.5 . . ?
C92 C93 H93B 109.5 . . ?
C92 C93 H93C 109.5 . . ?
H93A C93 H93B 109.5 . . ?
H93A C93 H93C 109.5 . . ?
H93B C93 H93C 109.5 . . ?
C92 C94 H94A 109.5 . . ?
C92 C94 H94B 109.5 . . ?
C92 C94 H94C 109.5 . . ?
H94A C94 H94B 109.5 . . ?
H94A C94 H94C 109.5 . . ?
H94B C94 H94C 109.5 . . ?
C91 C95 H95 108.3 . . ?
C91 C95 C96 111.0(4) . . ?
C91 C95 C97 110.2(5) . . ?
C96 C95 H95 108.3 . . ?
C96 C95 C97 110.7(5) . . ?
C97 C95 H95 108.3 . . ?
C95 C96 H96A 109.5 . . ?
C95 C96 H96B 109.5 . . ?
C95 C96 H96C 109.5 . . ?
H96A C96 H96B 109.5 . . ?
H96A C96 H96C 109.5 . . ?
H96B C96 H96C 109.5 . . ?
C95 C97 H97A 109.5 . . ?
C95 C97 H97B 109.5 . . ?
C95 C97 H97C 109.5 . . ?
H97A C97 H97B 109.5 . . ?
H97A C97 H97C 109.5 . . ?
H97B C97 H97C 109.5 . . ?
C99 C98 N12 118.3(4) . . ?
C99 C98 C103 122.9(4) . . ?
C103 C98 N12 118.7(4) . . ?
C98 C99 C100 116.9(5) . . ?
C98 C99 C104 122.3(4) . . ?
C100 C99 C104 120.8(5) . . ?
C99 C100 H100 119.0 . . ?
C101 C100 C99 121.9(6) . . ?
C101 C100 H100 119.0 . . ?
C100 C101 H101 119.9 . . ?
C100 C101 C102 120.1(5) . . ?
C102 C101 H101 119.9 . . ?
C101 C102 H102 119.3 . . ?
C101 C102 C103 121.3(5) . . ?
C103 C102 H102 119.3 . . ?
C98 C103 C17A 119.5(11) . . ?
C98 C103 C102 116.9(5) . . ?
C98 C103 C107 122.0(9) . . ?
C102 C103 C17A 122.5(11) . . ?
C102 C103 C107 120.6(9) . . ?
C99 C104 H104 107.3 . . ?
C99 C104 C105 110.8(5) . . ?
C99 C104 C106 111.3(6) . . ?
C105 C104 H104 107.3 . . ?
C106 C104 H104 107.3 . . ?
C106 C104 C105 112.4(6) . . ?
C104 C105 H10A 109.5 . . ?
C104 C105 H10B 109.5 . . ?
C104 C105 H10C 109.5 . . ?
H10A C105 H10B 109.5 . . ?
H10A C105 H10C 109.5 . . ?
H10B C105 H10C 109.5 . . ?
C104 C106 H10D 109.5 . . ?
C104 C106 H10E 109.5 . . ?
C104 C106 H10F 109.5 . . ?
H10D C106 H10E 109.5 . . ?
H10D C106 H10F 109.5 . . ?
H10E C106 H10F 109.5 . . ?
C103 C107 H107 107.8 . . ?
C103 C107 C108 114.8(9) . . ?
C108 C107 H107 107.8 . . ?
C109 C107 C103 111.9(11) . . ?
C109 C107 H107 107.8 . . ?
C109 C107 C108 106.7(15) . . ?
C107 C108 H10G 109.5 . . ?
C107 C108 H10H 109.5 . . ?
C107 C108 H10I 109.5 . . ?
H10G C108 H10H 109.5 . . ?
H10G C108 H10I 109.5 . . ?
H10H C108 H10I 109.5 . . ?
C107 C109 H10J 109.5 . . ?
C107 C109 H10K 109.5 . . ?
C107 C109 H10L 109.5 . . ?
H10J C109 H10K 109.5 . . ?
H10J C109 H10L 109.5 . . ?
H10K C109 H10L 109.5 . . ?
P2 C110 H11D 109.5 . . ?
P2 C110 H11E 109.5 . . ?
P2 C110 H11F 109.5 . . ?
H11D C110 H11E 109.5 . . ?
H11D C110 H11F 109.5 . . ?
H11E C110 H11F 109.5 . . ?
N1 P1 C55 95.6(2) . . ?
N4 P1 N1 96.60(18) . . ?
N4 P1 C55 103.3(2) . . ?
C1 N1 P1 127.4(3) . . ?
C1 N2 C2 110.4(4) . . ?
C1 N2 C4 127.6(3) . . ?
C2 N2 C4 121.1(4) . . ?
C1 N3 C3 109.8(4) . . ?
C1 N3 C16 123.5(4) . . ?
C3 N3 C16 126.4(4) . . ?
C28 N4 P1 134.1(3) . . ?
C28 N5 C29 109.5(3) . . ?
C28 N5 C31 124.6(3) . . ?
C29 N5 C31 125.8(3) . . ?
C28 N6 C43 125.9(3) . . ?
C30 N6 C28 110.9(3) . . ?
C30 N6 C43 123.1(3) . . ?
N1 C1 N2 134.5(4) . . ?
N1 C1 N3 121.7(4) . . ?
N2 C1 N3 103.8(4) . . ?
N2 C2 H2 126.2 . . ?
C3 C2 N2 107.7(4) . . ?
C3 C2 H2 126.2 . . ?
N3 C3 H3 125.9 . . ?
C2 C3 N3 108.3(4) . . ?
C2 C3 H3 125.9 . . ?
C5 C4 N2 118.5(4) . . ?
C9 C4 N2 118.7(4) . . ?
C9 C4 C5 122.6(4) . . ?
C4 C5 C10 120.9(4) . . ?
C6 C5 C4 117.4(5) . . ?
C6 C5 C10 121.7(4) . . ?
C5 C6 H6 119.9 . . ?
C7 C6 C5 120.2(5) . . ?
C7 C6 H6 119.9 . . ?
C6 C7 H7 119.2 . . ?
C8 C7 C6 121.7(5) . . ?
C8 C7 H7 119.2 . . ?
C7 C8 H8 119.7 . . ?
C7 C8 C9 120.6(5) . . ?
C9 C8 H8 119.7 . . ?
C4 C9 C13 120.8(4) . . ?
C8 C9 C4 117.4(4) . . ?
C8 C9 C13 121.8(4) . . ?
C5 C10 H10 107.0 . . ?
C5 C10 C11 113.1(5) . . ?
C5 C10 C12 112.6(4) . . ?
C11 C10 H10 107.0 . . ?
C12 C10 H10 107.0 . . ?
C12 C10 C11 109.9(5) . . ?
C10 C11 H11G 109.5 . . ?
C10 C11 H11H 109.5 . . ?
C10 C11 H11I 109.5 . . ?
H11G C11 H11H 109.5 . . ?
H11G C11 H11I 109.5 . . ?
H11H C11 H11I 109.5 . . ?
C10 C12 H12A 109.5 . . ?
C10 C12 H12B 109.5 . . ?
C10 C12 H12C 109.5 . . ?
H12A C12 H12B 109.5 . . ?
H12A C12 H12C 109.5 . . ?
H12B C12 H12C 109.5 . . ?
C9 C13 H13 107.9 . . ?
C9 C13 C14 110.8(4) . . ?
C9 C13 C15 112.0(4) . . ?
C14 C13 H13 107.9 . . ?
C14 C13 C15 110.3(4) . . ?
C15 C13 H13 107.9 . . ?
C13 C14 H14A 109.5 . . ?
C13 C14 H14B 109.5 . . ?
C13 C14 H14C 109.5 . . ?
H14A C14 H14B 109.5 . . ?
H14A C14 H14C 109.5 . . ?
H14B C14 H14C 109.5 . . ?
C13 C15 H15A 109.5 . . ?
C13 C15 H15B 109.5 . . ?
C13 C15 H15C 109.5 . . ?
H15A C15 H15B 109.5 . . ?
H15A C15 H15C 109.5 . . ?
H15B C15 H15C 109.5 . . ?
C17 C16 N3 119.2(4) . . ?
C17 C16 C21 123.8(4) . . ?
C21 C16 N3 117.0(4) . . ?
C16 C17 C18 118.0(5) . . ?
C16 C17 C22 121.5(4) . . ?
C18 C17 C22 120.5(5) . . ?
C17 C18 H18 120.0 . . ?
C17 C18 C19 120.1(6) . . ?
C19 C18 H18 120.0 . . ?
C18 C19 H19 119.9 . . ?
C20 C19 C18 120.2(5) . . ?
C20 C19 H19 119.9 . . ?
C19 C20 H20 118.6 . . ?
C19 C20 C21 122.8(6) . . ?
C21 C20 H20 118.6 . . ?
C16 C21 C25 122.5(5) . . ?
C20 C21 C16 115.0(5) . . ?
C20 C21 C25 122.4(5) . . ?
C17 C22 H22 107.2 . . ?
C23 C22 C17 111.3(4) . . ?
C23 C22 H22 107.2 . . ?
C23 C22 C24 111.2(5) . . ?
C24 C22 C17 112.5(5) . . ?
C24 C22 H22 107.2 . . ?
C22 C23 H23A 109.5 . . ?
C22 C23 H23B 109.5 . . ?
C22 C23 H23C 109.5 . . ?
H23A C23 H23B 109.5 . . ?
H23A C23 H23C 109.5 . . ?
H23B C23 H23C 109.5 . . ?
C22 C24 H24A 109.5 . . ?
C22 C24 H24B 109.5 . . ?
C22 C24 H24C 109.5 . . ?
H24A C24 H24B 109.5 . . ?
H24A C24 H24C 109.5 . . ?
H24B C24 H24C 109.5 . . ?
C21 C25 H25 107.3 . . ?
C21 C25 C26 112.9(5) . . ?
C21 C25 C27 110.3(5) . . ?
C26 C25 H25 107.3 . . ?
C27 C25 H25 107.3 . . ?
C27 C25 C26 111.5(5) . . ?
C25 C26 H26A 109.5 . . ?
C25 C26 H26B 109.5 . . ?
C25 C26 H26C 109.5 . . ?
H26A C26 H26B 109.5 . . ?
H26A C26 H26C 109.5 . . ?
H26B C26 H26C 109.5 . . ?
C25 C27 H27A 109.5 . . ?
C25 C27 H27B 109.5 . . ?
C25 C27 H27C 109.5 . . ?
H27A C27 H27B 109.5 . . ?
H27A C27 H27C 109.5 . . ?
H27B C27 H27C 109.5 . . ?
N4 C28 N5 133.9(4) . . ?
N4 C28 N6 122.6(4) . . ?
N6 C28 N5 103.4(3) . . ?
N5 C29 H29 125.8 . . ?
C30 C29 N5 108.4(4) . . ?
C30 C29 H29 125.8 . . ?
N6 C30 H30 126.1 . . ?
C29 C30 N6 107.9(4) . . ?
C29 C30 H30 126.1 . . ?
C32 C31 N5 119.3(4) . . ?
C36 C31 N5 118.1(4) . . ?
C36 C31 C32 122.6(4) . . ?
C31 C32 C37 121.9(5) . . ?
C33 C32 C31 117.5(5) . . ?
C33 C32 C37 120.5(5) . . ?
C32 C33 H33 119.6 . . ?
C34 C33 C32 120.8(5) . . ?
C34 C33 H33 119.6 . . ?
C33 C34 H34 119.2 . . ?
C35 C34 C33 121.5(5) . . ?
C35 C34 H34 119.2 . . ?
C34 C35 H35 119.7 . . ?
C34 C35 C36 120.5(5) . . ?
C36 C35 H35 119.7 . . ?
C31 C36 C35 117.0(5) . . ?
C31 C36 C40 120.9(4) . . ?
C35 C36 C40 122.0(4) . . ?
C32 C37 H37 106.2 . . ?
C32 C37 H37A 95.1 . . ?
C38 C37 C32 111.4(5) . . ?
C38 C37 H37 106.2 . . ?
C38 C37 H37A 95.1 . . ?
C39 C37 C32 113.6(7) . . ?
C39 C37 H37 106.2 . . ?
C39 C37 C38 112.5(6) . . ?
C39A C37 C32 124.8(9) . . ?
C39A C37 H37A 95.1 . . ?
C39A C37 C38 121.4(9) . . ?
C37 C38 H38A 109.5 . . ?
C37 C38 H38B 109.5 . . ?
C37 C38 H38C 109.5 . . ?
H38A C38 H38B 109.5 . . ?
H38A C38 H38C 109.5 . . ?
H38B C38 H38C 109.5 . . ?
C37 C39 H39A 109.5 . . ?
C37 C39 H39B 109.5 . . ?
C37 C39 H39C 109.5 . . ?
H39A C39 H39B 109.5 . . ?
H39A C39 H39C 109.5 . . ?
H39B C39 H39C 109.5 . . ?
C37 C39A H39D 109.5 . . ?
C37 C39A H39E 109.5 . . ?
C37 C39A H39F 109.5 . . ?
H39D C39A H39E 109.5 . . ?
H39D C39A H39F 109.5 . . ?
H39E C39A H39F 109.5 . . ?
C36 C40 H40 107.9 . . ?
C36 C40 C42 109.2(5) . . ?
C41 C40 C36 113.5(5) . . ?
C41 C40 H40 107.9 . . ?
C41 C40 C42 110.3(5) . . ?
C42 C40 H40 107.9 . . ?
C40 C41 H41A 109.5 . . ?
C40 C41 H41B 109.5 . . ?
C40 C41 H41C 109.5 . . ?
H41A C41 H41B 109.5 . . ?
H41A C41 H41C 109.5 . . ?
H41B C41 H41C 109.5 . . ?
C40 C42 H42A 109.5 . . ?
C40 C42 H42B 109.5 . . ?
C40 C42 H42C 109.5 . . ?
H42A C42 H42B 109.5 . . ?
H42A C42 H42C 109.5 . . ?
H42B C42 H42C 109.5 . . ?
C44 C43 N6 119.1(4) . . ?
C44 C43 C48 122.7(4) . . ?
C48 C43 N6 118.1(4) . . ?
C43 C44 C45 116.9(5) . . ?
C43 C44 C49 122.9(4) . . ?
C45 C44 C49 120.3(5) . . ?
C44 C45 H45 119.3 . . ?
C46 C45 C44 121.4(5) . . ?
C46 C45 H45 119.3 . . ?
C45 C46 H46 119.6 . . ?
C45 C46 C47 120.7(5) . . ?
C47 C46 H46 119.6 . . ?
C46 C47 H47 119.9 . . ?
C46 C47 C48 120.2(5) . . ?
C48 C47 H47 119.9 . . ?
C43 C48 C52 121.0(4) . . ?
C47 C48 C43 118.0(5) . . ?
C47 C48 C52 120.9(5) . . ?
C44 C49 H49 107.2 . . ?
C44 C49 C50 112.0(5) . . ?
C44 C49 C51 111.9(5) . . ?
C50 C49 H49 107.2 . . ?
C50 C49 C51 110.9(5) . . ?
C51 C49 H49 107.2 . . ?
C49 C50 H50A 109.5 . . ?
C49 C50 H50B 109.5 . . ?
C49 C50 H50C 109.5 . . ?
H50A C50 H50B 109.5 . . ?
H50A C50 H50C 109.5 . . ?
H50B C50 H50C 109.5 . . ?
C49 C51 H51A 109.5 . . ?
C49 C51 H51B 109.5 . . ?
C49 C51 H51C 109.5 . . ?
H51A C51 H51B 109.5 . . ?
H51A C51 H51C 109.5 . . ?
H51B C51 H51C 109.5 . . ?
C48 C52 H52 107.7 . . ?
C48 C52 C54 115.0(5) . . ?
C53 C52 C48 110.1(4) . . ?
C53 C52 H52 107.7 . . ?
C53 C52 C54 108.3(5) . . ?
C54 C52 H52 107.7 . . ?
C52 C53 H53A 109.5 . . ?
C52 C53 H53B 109.5 . . ?
C52 C53 H53C 109.5 . . ?
H53A C53 H53B 109.5 . . ?
H53A C53 H53C 109.5 . . ?
H53B C53 H53C 109.5 . . ?
C52 C54 H54A 109.5 . . ?
C52 C54 H54B 109.5 . . ?
C52 C54 H54C 109.5 . . ?
H54A C54 H54B 109.5 . . ?
H54A C54 H54C 109.5 . . ?
H54B C54 H54C 109.5 . . ?
P1 C55 H55A 109.5 . . ?
P1 C55 H55B 109.5 . . ?
P1 C55 H55C 109.5 . . ?
H55A C55 H55B 109.5 . . ?
H55A C55 H55C 109.5 . . ?
H55B C55 H55C 109.5 . . ?

loop_
_geom_bond_atom_site_label_1
_geom_bond_atom_site_label_2
_geom_bond_distance
_geom_bond_site_symmetry_2
_geom_bond_publ_flag
P2 N7 1.705(8) . ?
P2 N10 1.714(8) . ?
P2 C110 1.847(8) . ?
P2A N7A 1.67(3) . ?
P2A N10A 1.67(2) . ?
P2A C11A 1.875(19) . ?
N7 C56 1.257(10) . ?
N7A C56 1.33(3) . ?
N8 C56 1.401(6) . ?
N8 C57 1.399(5) . ?
N8 C59 1.428(5) . ?
N9 C56 1.390(5) . ?
N9 C58 1.405(6) . ?
N9 C71 1.441(6) . ?
N10 C83 1.285(10) . ?
N10A C83 1.31(2) . ?
N11 C83 1.395(5) . ?
N11 C84 1.400(6) . ?
N11 C86 1.427(6) . ?
N12 C83 1.392(6) . ?
N12 C85 1.405(6) . ?
N12 C98 1.452(6) . ?
C11A H11A 0.9800 . ?
C11A H11B 0.9800 . ?
C11A H11C 0.9800 . ?
C17A H17A 1.0000 . ?
C17A C18A 1.52(3) . ?
C17A C19A 1.50(3) . ?
C17A C103 1.506(17) . ?
C18A H18A 0.9800 . ?
C18A H18B 0.9800 . ?
C18A H18C 0.9800 . ?
C19A H19A 0.9800 . ?
C19A H19B 0.9800 . ?
C19A H19C 0.9800 . ?
C57 H57 0.9500 . ?
C57 C58 1.318(7) . ?
C58 H58 0.9500 . ?
C59 C60 1.398(6) . ?
C59 C64 1.408(6) . ?
C60 C61 1.387(8) . ?
C60 C65 1.512(8) . ?
C61 H61 0.9500 . ?
C61 C62 1.378(9) . ?
C62 H62 0.9500 . ?
C62 C63 1.358(9) . ?
C63 H63 0.9500 . ?
C63 C64 1.383(7) . ?
C64 C68 1.513(7) . ?
C65 H65 1.0000 . ?
C65 C66 1.490(9) . ?
C65 C67 1.570(9) . ?
C66 H66A 0.9800 . ?
C66 H66B 0.9800 . ?
C66 H66C 0.9800 . ?
C67 H67A 0.9800 . ?
C67 H67B 0.9800 . ?
C67 H67C 0.9800 . ?
C68 H68 1.0000 . ?
C68 C69 1.546(9) . ?
C68 C70 1.539(7) . ?
C69 H69A 0.9800 . ?
C69 H69B 0.9800 . ?
C69 H69C 0.9800 . ?
C70 H70A 0.9800 . ?
C70 H70B 0.9800 . ?
C70 H70C 0.9800 . ?
C71 C72 1.392(7) . ?
C71 C76 1.385(7) . ?
C72 C73 1.405(8) . ?
C72 C77 1.516(9) . ?
C73 H73 0.9500 . ?
C73 C74 1.367(10) . ?
C74 H74 0.9500 . ?
C74 C75 1.375(10) . ?
C75 H75 0.9500 . ?
C75 C76 1.397(8) . ?
C76 C80 1.510(8) . ?
C77 H77 1.0000 . ?
C77 H77A 1.0000 . ?
C77 C78 1.523(12) . ?
C77 C78A 1.487(17) . ?
C77 C79 1.577(17) . ?
C77 C79A 1.479(13) . ?
C78 H78A 0.9800 . ?
C78 H78B 0.9800 . ?
C78 H78C 0.9800 . ?
C78A H78D 0.9800 . ?
C78A H78E 0.9800 . ?
C78A H78F 0.9800 . ?
C79 H79A 0.9800 . ?
C79 H79B 0.9800 . ?
C79 H79C 0.9800 . ?
C79A H79D 0.9800 . ?
C79A H79E 0.9800 . ?
C79A H79F 0.9800 . ?
C80 H80 1.0000 . ?
C80 C81 1.512(8) . ?
C80 C82 1.511(9) . ?
C81 H81A 0.9800 . ?
C81 H81B 0.9800 . ?
C81 H81C 0.9800 . ?
C82 H82A 0.9800 . ?
C82 H82B 0.9800 . ?
C82 H82C 0.9800 . ?
C84 H84 0.9500 . ?
C84 C85 1.328(7) . ?
C85 H85 0.9500 . ?
C86 C87 1.403(6) . ?
C86 C91 1.400(6) . ?
C87 C88 1.404(7) . ?
C87 C92 1.509(7) . ?
C88 H88 0.9500 . ?
C88 C89 1.379(8) . ?
C89 H89 0.9500 . ?
C89 C90 1.359(8) . ?
C90 H90 0.9500 . ?
C90 C91 1.393(7) . ?
C91 C95 1.520(7) . ?
C92 H92 1.0000 . ?
C92 C93 1.534(7) . ?
C92 C94 1.519(8) . ?
C93 H93A 0.9800 . ?
C93 H93B 0.9800 . ?
C93 H93C 0.9800 . ?
C94 H94A 0.9800 . ?
C94 H94B 0.9800 . ?
C94 H94C 0.9800 . ?
C95 H95 1.0000 . ?
C95 C96 1.524(7) . ?
C95 C97 1.543(8) . ?
C96 H96A 0.9800 . ?
C96 H96B 0.9800 . ?
C96 H96C 0.9800 . ?
C97 H97A 0.9800 . ?
C97 H97B 0.9800 . ?
C97 H97C 0.9800 . ?
C98 C99 1.382(7) . ?
C98 C103 1.394(7) . ?
C99 C100 1.399(7) . ?
C99 C104 1.519(8) . ?
C100 H100 0.9500 . ?
C100 C101 1.360(9) . ?
C101 H101 0.9500 . ?
C101 C102 1.361(9) . ?
C102 H102 0.9500 . ?
C102 C103 1.405(7) . ?
C103 C107 1.536(14) . ?
C104 H104 1.0000 . ?
C104 C105 1.521(9) . ?
C104 C106 1.520(11) . ?
C105 H10A 0.9800 . ?
C105 H10B 0.9800 . ?
C105 H10C 0.9800 . ?
C106 H10D 0.9800 . ?
C106 H10E 0.9800 . ?
C106 H10F 0.9800 . ?
C107 H107 1.0000 . ?
C107 C108 1.544(18) . ?
C107 C109 1.52(2) . ?
C108 H10G 0.9800 . ?
C108 H10H 0.9800 . ?
C108 H10I 0.9800 . ?
C109 H10J 0.9800 . ?
C109 H10K 0.9800 . ?
C109 H10L 0.9800 . ?
C110 H11D 0.9800 . ?
C110 H11E 0.9800 . ?
C110 H11F 0.9800 . ?
P1 N1 1.702(4) . ?
P1 N4 1.687(4) . ?
P1 C55 1.848(5) . ?
N1 C1 1.276(6) . ?
N2 C1 1.390(6) . ?
N2 C2 1.399(6) . ?
N2 C4 1.436(6) . ?
N3 C1 1.396(5) . ?
N3 C3 1.399(6) . ?
N3 C16 1.423(6) . ?
N4 C28 1.283(5) . ?
N5 C28 1.398(5) . ?
N5 C29 1.400(5) . ?
N5 C31 1.435(5) . ?
N6 C28 1.390(5) . ?
N6 C30 1.384(6) . ?
N6 C43 1.438(5) . ?
C2 H2 0.9500 . ?
C2 C3 1.328(7) . ?
C3 H3 0.9500 . ?
C4 C5 1.407(7) . ?
C4 C9 1.405(7) . ?
C5 C6 1.390(7) . ?
C5 C10 1.525(7) . ?
C6 H6 0.9500 . ?
C6 C7 1.385(8) . ?
C7 H7 0.9500 . ?
C7 C8 1.372(8) . ?
C8 H8 0.9500 . ?
C8 C9 1.389(6) . ?
C9 C13 1.514(6) . ?
C10 H10 1.0000 . ?
C10 C11 1.531(7) . ?
C10 C12 1.529(8) . ?
C11 H11G 0.9800 . ?
C11 H11H 0.9800 . ?
C11 H11I 0.9800 . ?
C12 H12A 0.9800 . ?
C12 H12B 0.9800 . ?
C12 H12C 0.9800 . ?
C13 H13 1.0000 . ?
C13 C14 1.519(7) . ?
C13 C15 1.533(8) . ?
C14 H14A 0.9800 . ?
C14 H14B 0.9800 . ?
C14 H14C 0.9800 . ?
C15 H15A 0.9800 . ?
C15 H15B 0.9800 . ?
C15 H15C 0.9800 . ?
C16 C17 1.380(7) . ?
C16 C21 1.422(7) . ?
C17 C18 1.390(7) . ?
C17 C22 1.517(7) . ?
C18 H18 0.9500 . ?
C18 C19 1.402(9) . ?
C19 H19 0.9500 . ?
C19 C20 1.362(10) . ?
C20 H20 0.9500 . ?
C20 C21 1.398(8) . ?
C21 C25 1.494(9) . ?
C22 H22 1.0000 . ?
C22 C23 1.511(8) . ?
C22 C24 1.517(8) . ?
C23 H23A 0.9800 . ?
C23 H23B 0.9800 . ?
C23 H23C 0.9800 . ?
C24 H24A 0.9800 . ?
C24 H24B 0.9800 . ?
C24 H24C 0.9800 . ?
C25 H25 1.0000 . ?
C25 C26 1.534(9) . ?
C25 C27 1.508(9) . ?
C26 H26A 0.9800 . ?
C26 H26B 0.9800 . ?
C26 H26C 0.9800 . ?
C27 H27A 0.9800 . ?
C27 H27B 0.9800 . ?
C27 H27C 0.9800 . ?
C29 H29 0.9500 . ?
C29 C30 1.322(6) . ?
C30 H30 0.9500 . ?
C31 C32 1.401(7) . ?
C31 C36 1.400(6) . ?
C32 C33 1.393(7) . ?
C32 C37 1.516(8) . ?
C33 H33 0.9500 . ?
C33 C34 1.369(8) . ?
C34 H34 0.9500 . ?
C34 C35 1.368(9) . ?
C35 H35 0.9500 . ?
C35 C36 1.409(7) . ?
C36 C40 1.526(7) . ?
C37 H37 1.0000 . ?
C37 H37A 1.0000 . ?
C37 C38 1.515(9) . ?
C37 C39 1.480(11) . ?
C37 C39A 1.481(18) . ?
C38 H38A 0.9800 . ?
C38 H38B 0.9800 . ?
C38 H38C 0.9800 . ?
C39 H39A 0.9800 . ?
C39 H39B 0.9800 . ?
C39 H39C 0.9800 . ?
C39A H39D 0.9800 . ?
C39A H39E 0.9800 . ?
C39A H39F 0.9800 . ?
C40 H40 1.0000 . ?
C40 C41 1.515(8) . ?
C40 C42 1.541(7) . ?
C41 H41A 0.9800 . ?
C41 H41B 0.9800 . ?
C41 H41C 0.9800 . ?
C42 H42A 0.9800 . ?
C42 H42B 0.9800 . ?
C42 H42C 0.9800 . ?
C43 C44 1.391(7) . ?
C43 C48 1.395(7) . ?
C44 C45 1.403(7) . ?
C44 C49 1.504(7) . ?
C45 H45 0.9500 . ?
C45 C46 1.364(9) . ?
C46 H46 0.9500 . ?
C46 C47 1.382(9) . ?
C47 H47 0.9500 . ?
C47 C48 1.393(7) . ?
C48 C52 1.521(7) . ?
C49 H49 1.0000 . ?
C49 C50 1.538(8) . ?
C49 C51 1.539(7) . ?
C50 H50A 0.9800 . ?
C50 H50B 0.9800 . ?
C50 H50C 0.9800 . ?
C51 H51A 0.9800 . ?
C51 H51B 0.9800 . ?
C51 H51C 0.9800 . ?
C52 H52 1.0000 . ?
C52 C53 1.518(8) . ?
C52 C54 1.530(8) . ?
C53 H53A 0.9800 . ?
C53 H53B 0.9800 . ?
C53 H53C 0.9800 . ?
C54 H54A 0.9800 . ?
C54 H54B 0.9800 . ?
C54 H54C 0.9800 . ?
C55 H55A 0.9800 . ?
C55 H55B 0.9800 . ?
C55 H55C 0.9800 . ?

loop_
_geom_torsion_atom_site_label_1
_geom_torsion_atom_site_label_2
_geom_torsion_atom_site_label_3
_geom_torsion_atom_site_label_4
_geom_torsion
_geom_torsion_site_symmetry_1
_geom_torsion_site_symmetry_2
_geom_torsion_site_symmetry_3
_geom_torsion_site_symmetry_4
_geom_torsion_publ_flag
P2 N7 C56 N8 166.0(6) . . . . ?
P2 N7 C56 N9 -15.5(15) . . . . ?
P2 N10 C83 N11 162.7(5) . . . . ?
P2 N10 C83 N12 -12.8(13) . . . . ?
P2A N7A C56 N8 -15(4) . . . . ?
P2A N7A C56 N9 164.9(16) . . . . ?
P2A N10A C83 N11 10(3) . . . . ?
P2A N10A C83 N12 -176.8(14) . . . . ?
N7 P2 N10 C83 164.6(8) . . . . ?
N7A P2A N10A C83 165(2) . . . . ?
N8 C57 C58 N9 -0.2(5) . . . . ?
N8 C59 C60 C61 173.1(4) . . . . ?
N8 C59 C60 C65 -6.1(6) . . . . ?
N8 C59 C64 C63 -173.5(4) . . . . ?
N8 C59 C64 C68 9.2(6) . . . . ?
N9 C71 C72 C73 176.1(4) . . . . ?
N9 C71 C72 C77 -3.3(6) . . . . ?
N9 C71 C76 C75 -176.4(4) . . . . ?
N9 C71 C76 C80 7.0(6) . . . . ?
N10 P2 N7 C56 -178.2(9) . . . . ?
N10A P2A N7A C56 154(2) . . . . ?
N11 C84 C85 N12 1.7(6) . . . . ?
N11 C86 C87 C88 176.2(5) . . . . ?
N11 C86 C87 C92 -2.2(7) . . . . ?
N11 C86 C91 C90 -176.7(5) . . . . ?
N11 C86 C91 C95 5.2(7) . . . . ?
N12 C98 C99 C100 -175.0(5) . . . . ?
N12 C98 C99 C104 4.2(7) . . . . ?
N12 C98 C103 C17A 5.4(12) . . . . ?
N12 C98 C103 C102 173.6(4) . . . . ?
N12 C98 C103 C107 -14.7(9) . . . . ?
C11A P2A N7A C56 -105(2) . . . . ?
C11A P2A N10A C83 68(2) . . . . ?
C18A C17A C103 C98 87(2) . . . . ?
C18A C17A C103 C102 -80.8(19) . . . . ?
C19A C17A C103 C98 -150.3(13) . . . . ?
C19A C17A C103 C102 42(2) . . . . ?
C56 N8 C57 C58 1.6(5) . . . . ?
C56 N8 C59 C60 80.6(6) . . . . ?
C56 N8 C59 C64 -104.2(5) . . . . ?
C56 N9 C58 C57 -1.3(6) . . . . ?
C56 N9 C71 C72 -95.0(5) . . . . ?
C56 N9 C71 C76 83.1(5) . . . . ?
C57 N8 C56 N7 176.7(6) . . . . ?
C57 N8 C56 N7A 178(2) . . . . ?
C57 N8 C56 N9 -2.3(5) . . . . ?
C57 N8 C59 C60 -101.9(5) . . . . ?
C57 N8 C59 C64 73.3(5) . . . . ?
C58 N9 C56 N7 -176.6(8) . . . . ?
C58 N9 C56 N7A -177.9(14) . . . . ?
C58 N9 C56 N8 2.1(5) . . . . ?
C58 N9 C71 C72 71.3(6) . . . . ?
C58 N9 C71 C76 -110.6(5) . . . . ?
C59 N8 C56 N7 -5.5(8) . . . . ?
C59 N8 C56 N7A -4(2) . . . . ?
C59 N8 C56 N9 175.5(4) . . . . ?
C59 N8 C57 C58 -176.3(4) . . . . ?
C59 C60 C61 C62 1.1(7) . . . . ?
C59 C60 C65 C66 125.2(7) . . . . ?
C59 C60 C65 C67 -110.0(6) . . . . ?
C59 C64 C68 C69 80.6(6) . . . . ?
C59 C64 C68 C70 -155.4(4) . . . . ?
C60 C59 C64 C63 1.7(7) . . . . ?
C60 C59 C64 C68 -175.6(4) . . . . ?
C60 C61 C62 C63 0.1(8) . . . . ?
C61 C60 C65 C66 -54.0(8) . . . . ?
C61 C60 C65 C67 70.9(7) . . . . ?
C61 C62 C63 C64 -0.5(8) . . . . ?
C62 C63 C64 C59 -0.4(7) . . . . ?
C62 C63 C64 C68 176.9(5) . . . . ?
C63 C64 C68 C69 -96.5(6) . . . . ?
C63 C64 C68 C70 27.4(7) . . . . ?
C64 C59 C60 C61 -2.0(7) . . . . ?
C64 C59 C60 C65 178.8(4) . . . . ?
C65 C60 C61 C62 -179.7(5) . . . . ?
C71 N9 C56 N7 -8.5(10) . . . . ?
C71 N9 C56 N7A -9.9(15) . . . . ?
C71 N9 C56 N8 170.2(4) . . . . ?
C71 N9 C58 C57 -169.1(4) . . . . ?
C71 C72 C73 C74 -0.3(7) . . . . ?
C71 C72 C77 C78 92.2(9) . . . . ?
C71 C72 C77 C78A 133.2(15) . . . . ?
C71 C72 C77 C79 -143.8(10) . . . . ?
C71 C72 C77 C79A -101.8(9) . . . . ?
C71 C76 C80 C81 86.0(7) . . . . ?
C71 C76 C80 C82 -148.6(6) . . . . ?
C72 C71 C76 C75 1.5(7) . . . . ?
C72 C71 C76 C80 -175.0(4) . . . . ?
C72 C73 C74 C75 2.5(8) . . . . ?
C73 C72 C77 C78 -87.2(9) . . . . ?
C73 C72 C77 C78A -46.2(16) . . . . ?
C73 C72 C77 C79 36.8(11) . . . . ?
C73 C72 C77 C79A 78.7(9) . . . . ?
C73 C74 C75 C76 -2.8(8) . . . . ?
C74 C75 C76 C71 0.8(7) . . . . ?
C74 C75 C76 C80 177.3(5) . . . . ?
C75 C76 C80 C81 -90.3(7) . . . . ?
C75 C76 C80 C82 35.1(8) . . . . ?
C76 C71 C72 C73 -1.8(7) . . . . ?
C76 C71 C72 C77 178.7(4) . . . . ?
C77 C72 C73 C74 179.2(5) . . . . ?
C83 N11 C84 C85 -0.8(6) . . . . ?
C83 N11 C86 C87 74.3(6) . . . . ?
C83 N11 C86 C91 -106.8(5) . . . . ?
C83 N12 C85 C84 -2.1(6) . . . . ?
C83 N12 C98 C99 -77.3(6) . . . . ?
C83 N12 C98 C103 106.9(5) . . . . ?
C84 N11 C83 N10 -177.5(6) . . . . ?
C84 N11 C83 N10A 173.3(17) . . . . ?
C84 N11 C83 N12 -0.5(5) . . . . ?
C84 N11 C86 C87 -107.2(5) . . . . ?
C84 N11 C86 C91 71.7(6) . . . . ?
C85 N12 C83 N10 177.6(8) . . . . ?
C85 N12 C83 N10A -174.2(12) . . . . ?
C85 N12 C83 N11 1.6(5) . . . . ?
C85 N12 C98 C99 79.8(6) . . . . ?
C85 N12 C98 C103 -96.1(6) . . . . ?
C86 N11 C83 N10 1.2(8) . . . . ?
C86 N11 C83 N10A -8.0(18) . . . . ?
C86 N11 C83 N12 178.2(4) . . . . ?
C86 N11 C84 C85 -179.5(4) . . . . ?
C86 C87 C88 C89 1.0(9) . . . . ?
C86 C87 C92 C93 -150.3(5) . . . . ?
C86 C87 C92 C94 84.4(6) . . . . ?
C86 C91 C95 C96 -117.5(5) . . . . ?
C86 C91 C95 C97 119.5(6) . . . . ?
C87 C86 C91 C90 2.2(7) . . . . ?
C87 C86 C91 C95 -176.0(5) . . . . ?
C87 C88 C89 C90 1.0(11) . . . . ?
C88 C87 C92 C93 31.4(7) . . . . ?
C88 C87 C92 C94 -94.0(6) . . . . ?
C88 C89 C90 C91 -1.5(11) . . . . ?
C89 C90 C91 C86 0.0(9) . . . . ?
C89 C90 C91 C95 178.2(6) . . . . ?
C90 C91 C95 C96 64.4(7) . . . . ?
C90 C91 C95 C97 -58.6(7) . . . . ?
C91 C86 C87 C88 -2.7(7) . . . . ?
C91 C86 C87 C92 178.9(5) . . . . ?
C92 C87 C88 C89 179.4(6) . . . . ?
C98 N12 C83 N10 -23.3(10) . . . . ?
C98 N12 C83 N10A -15.0(13) . . . . ?
C98 N12 C83 N11 160.8(4) . . . . ?
C98 N12 C85 C84 -162.2(5) . . . . ?
C98 C99 C100 C101 1.1(8) . . . . ?
C98 C99 C104 C105 114.5(6) . . . . ?
C98 C99 C104 C106 -119.6(6) . . . . ?
C98 C103 C107 C108 -109.1(16) . . . . ?
C98 C103 C107 C109 129.2(11) . . . . ?
C99 C98 C103 C17A -170.3(11) . . . . ?
C99 C98 C103 C102 -2.1(7) . . . . ?
C99 C98 C103 C107 169.6(7) . . . . ?
C99 C100 C101 C102 -1.5(9) . . . . ?
C100 C99 C104 C105 -66.3(8) . . . . ?
C100 C99 C104 C106 59.5(7) . . . . ?
C100 C101 C102 C103 0.0(8) . . . . ?
C101 C102 C103 C17A 169.5(11) . . . . ?
C101 C102 C103 C98 1.7(8) . . . . ?
C101 C102 C103 C107 -170.1(7) . . . . ?
C102 C103 C107 C108 62.3(17) . . . . ?
C102 C103 C107 C109 -59.4(12) . . . . ?
C103 C98 C99 C100 0.7(8) . . . . ?
C103 C98 C99 C104 179.9(5) . . . . ?
C104 C99 C100 C101 -178.1(6) . . . . ?
C110 P2 N7 C56 85.1(10) . . . . ?
C110 P2 N10 C83 -92.2(8) . . . . ?
P1 N1 C1 N2 10.7(7) . . . . ?
P1 N1 C1 N3 -169.3(3) . . . . ?
P1 N4 C28 N5 18.1(8) . . . . ?
P1 N4 C28 N6 -167.2(3) . . . . ?
N1 P1 N4 C28 -177.5(4) . . . . ?
N2 C2 C3 N3 0.1(5) . . . . ?
N2 C4 C5 C6 172.1(4) . . . . ?
N2 C4 C5 C10 -10.0(6) . . . . ?
N2 C4 C9 C8 -172.2(4) . . . . ?
N2 C4 C9 C13 8.3(6) . . . . ?
N3 C16 C17 C18 176.3(4) . . . . ?
N3 C16 C17 C22 -5.9(6) . . . . ?
N3 C16 C21 C20 -176.9(5) . . . . ?
N3 C16 C21 C25 6.4(7) . . . . ?
N4 P1 N1 C1 -158.7(4) . . . . ?
N5 C29 C30 N6 1.0(5) . . . . ?
N5 C31 C32 C33 -176.2(4) . . . . ?
N5 C31 C32 C37 4.7(6) . . . . ?
N5 C31 C36 C35 175.8(4) . . . . ?
N5 C31 C36 C40 -7.1(6) . . . . ?
N6 C43 C44 C45 -175.0(4) . . . . ?
N6 C43 C44 C49 5.7(7) . . . . ?
N6 C43 C48 C47 174.7(4) . . . . ?
N6 C43 C48 C52 -8.7(6) . . . . ?
C1 N2 C2 C3 0.4(5) . . . . ?
C1 N2 C4 C5 78.5(6) . . . . ?
C1 N2 C4 C9 -105.5(5) . . . . ?
C1 N3 C3 C2 -0.6(5) . . . . ?
C1 N3 C16 C17 94.9(5) . . . . ?
C1 N3 C16 C21 -85.6(5) . . . . ?
C2 N2 C1 N1 179.2(5) . . . . ?
C2 N2 C1 N3 -0.7(5) . . . . ?
C2 N2 C4 C5 -89.4(5) . . . . ?
C2 N2 C4 C9 86.6(5) . . . . ?
C3 N3 C1 N1 -179.2(4) . . . . ?
C3 N3 C1 N2 0.8(5) . . . . ?
C3 N3 C16 C17 -91.4(6) . . . . ?
C3 N3 C16 C21 88.1(6) . . . . ?
C4 N2 C1 N1 10.2(8) . . . . ?
C4 N2 C1 N3 -169.7(4) . . . . ?
C4 N2 C2 C3 170.2(4) . . . . ?
C4 C5 C6 C7 0.8(7) . . . . ?
C4 C5 C10 C11 -147.8(5) . . . . ?
C4 C5 C10 C12 86.9(6) . . . . ?
C4 C9 C13 C14 -98.1(5) . . . . ?
C4 C9 C13 C15 138.3(5) . . . . ?
C5 C4 C9 C8 3.6(6) . . . . ?
C5 C4 C9 C13 -175.9(4) . . . . ?
C5 C6 C7 C8 2.1(8) . . . . ?
C6 C5 C10 C11 30.0(7) . . . . ?
C6 C5 C10 C12 -95.3(6) . . . . ?
C6 C7 C8 C9 -2.2(8) . . . . ?
C7 C8 C9 C4 -0.6(7) . . . . ?
C7 C8 C9 C13 178.9(5) . . . . ?
C8 C9 C13 C14 82.4(5) . . . . ?
C8 C9 C13 C15 -41.2(6) . . . . ?
C9 C4 C5 C6 -3.7(7) . . . . ?
C9 C4 C5 C10 174.2(4) . . . . ?
C10 C5 C6 C7 -177.1(5) . . . . ?
C16 N3 C1 N1 -4.6(7) . . . . ?
C16 N3 C1 N2 175.4(4) . . . . ?
C16 N3 C3 C2 -175.0(4) . . . . ?
C16 C17 C18 C19 1.6(7) . . . . ?
C16 C17 C22 C23 -124.4(5) . . . . ?
C16 C17 C22 C24 110.0(6) . . . . ?
C16 C21 C25 C26 -130.2(6) . . . . ?
C16 C21 C25 C27 104.2(6) . . . . ?
C17 C16 C21 C20 2.5(7) . . . . ?
C17 C16 C21 C25 -174.2(5) . . . . ?
C17 C18 C19 C20 0.4(9) . . . . ?
C18 C17 C22 C23 53.3(6) . . . . ?
C18 C17 C22 C24 -72.2(7) . . . . ?
C18 C19 C20 C21 -1.1(10) . . . . ?
C19 C20 C21 C16 -0.4(9) . . . . ?
C19 C20 C21 C25 176.3(6) . . . . ?
C20 C21 C25 C26 53.3(8) . . . . ?
C20 C21 C25 C27 -72.2(7) . . . . ?
C21 C16 C17 C18 -3.2(7) . . . . ?
C21 C16 C17 C22 174.6(4) . . . . ?
C22 C17 C18 C19 -176.2(5) . . . . ?
C28 N5 C29 C30 -1.1(5) . . . . ?
C28 N5 C31 C32 103.3(5) . . . . ?
C28 N5 C31 C36 -75.3(5) . . . . ?
C28 N6 C30 C29 -0.6(5) . . . . ?
C28 N6 C43 C44 -79.6(6) . . . . ?
C28 N6 C43 C48 103.4(5) . . . . ?
C29 N5 C28 N4 176.0(5) . . . . ?
C29 N5 C28 N6 0.7(5) . . . . ?
C29 N5 C31 C32 -72.4(6) . . . . ?
C29 N5 C31 C36 109.1(5) . . . . ?
C30 N6 C28 N4 -176.1(4) . . . . ?
C30 N6 C28 N5 -0.1(5) . . . . ?
C30 N6 C43 C44 104.5(5) . . . . ?
C30 N6 C43 C48 -72.6(6) . . . . ?
C31 N5 C28 N4 -0.2(8) . . . . ?
C31 N5 C28 N6 -175.6(4) . . . . ?
C31 N5 C29 C30 175.1(4) . . . . ?
C31 C32 C33 C34 -0.2(7) . . . . ?
C31 C32 C37 C38 104.4(6) . . . . ?
C31 C32 C37 C39 -127.3(7) . . . . ?
C31 C32 C37 C39A -58.2(12) . . . . ?
C31 C36 C40 C41 159.8(5) . . . . ?
C31 C36 C40 C42 -76.6(6) . . . . ?
C32 C31 C36 C35 -2.7(6) . . . . ?
C32 C31 C36 C40 174.4(4) . . . . ?
C32 C33 C34 C35 -1.5(7) . . . . ?
C33 C32 C37 C38 -74.7(7) . . . . ?
C33 C32 C37 C39 53.6(8) . . . . ?
C33 C32 C37 C39A 122.7(11) . . . . ?
C33 C34 C35 C36 1.1(7) . . . . ?
C34 C35 C36 C31 0.9(6) . . . . ?
C34 C35 C36 C40 -176.1(4) . . . . ?
C35 C36 C40 C41 -23.3(7) . . . . ?
C35 C36 C40 C42 100.3(6) . . . . ?
C36 C31 C32 C33 2.3(6) . . . . ?
C36 C31 C32 C37 -176.8(4) . . . . ?
C37 C32 C33 C34 178.9(5) . . . . ?
C43 N6 C28 N4 7.5(7) . . . . ?
C43 N6 C28 N5 -176.4(4) . . . . ?
C43 N6 C30 C29 175.9(4) . . . . ?
C43 C44 C45 C46 0.0(7) . . . . ?
C43 C44 C49 C50 -123.2(6) . . . . ?
C43 C44 C49 C51 111.6(5) . . . . ?
C43 C48 C52 C53 -77.9(6) . . . . ?
C43 C48 C52 C54 159.5(5) . . . . ?
C44 C43 C48 C47 -2.2(7) . . . . ?
C44 C43 C48 C52 174.3(4) . . . . ?
C44 C45 C46 C47 -1.6(8) . . . . ?
C45 C44 C49 C50 57.5(7) . . . . ?
C45 C44 C49 C51 -67.8(6) . . . . ?
C45 C46 C47 C48 1.3(8) . . . . ?
C46 C47 C48 C43 0.6(7) . . . . ?
C46 C47 C48 C52 -176.0(5) . . . . ?
C47 C48 C52 C53 98.6(5) . . . . ?
C47 C48 C52 C54 -24.1(7) . . . . ?
C48 C43 C44 C45 1.9(7) . . . . ?
C48 C43 C44 C49 -177.4(4) . . . . ?
C49 C44 C45 C46 179.4(5) . . . . ?
C55 P1 N1 C1 97.2(4) . . . . ?
C55 P1 N4 C28 -80.2(5) . . . . ?

loop_
_twin_individual_id
_twin_individual_mass_fraction_refined
1 0.62(13)
2 0.38(13)
